data_7244321
loop_
_publ_author_name
'Li, Feize'
'Mei, Lei'
'Peng, Haiyue'
'Hu, Kongqiu'
'Chai, Zhifang'
'Liu, Ning'

_publ_section_title
;
 Impact of the proximity effect on uranyl coordination of conformationally
 variable weakly-bonded cucurbit[6]uril-bipyridinium pseudorotaxane
;
_journal_issue 10
_journal_name_full CrystEngComm
_journal_page_first 1955
_journal_page_last 1965
_journal_paper_doi 10.1039/D1CE01330K
_journal_volume 24
_journal_year 2022
_chemical_formula_moiety 'C296 H328 N112 O148 S8 U12, 20(H2 O), 8(O), 4(C36 H36 N24 O12)'
_chemical_formula_sum 'C440 H512 N208 O224 S8 U12'
_chemical_formula_weight 15411.38
_space_group_crystal_system monoclinic
_space_group_IT_number 14
_space_group_name_Hall '-P 2ybc'
_space_group_name_H-M_alt 'P 1 21/c 1'
_atom_sites_solution_hydrogens mixed
_audit_creation_date 2022-01-12
_audit_creation_method
;
Olex2 1.3
(compiled 2020.11.12 svn.r5f609507 for OlexSys, GUI svn.r6408)
;
_audit_update_record
;
2022-01-12 deposited with the CCDC.	2022-01-29 downloaded from the CCDC.
;
_cell_angle_alpha 90
_cell_angle_beta 103.095(2)
_cell_angle_gamma 90
_cell_formula_units_Z 1
_cell_length_a 23.0996(13)
_cell_length_b 18.4319(11)
_cell_length_c 33.9541(19)
_cell_measurement_reflns_used 9688
_cell_measurement_temperature 143.01
_cell_measurement_theta_max 68.38
_cell_measurement_theta_min 2.94
_cell_volume 14080.7(14)
_computing_molecular_graphics 'Olex2 1.3 (Dolomanov et al., 2009)'
_computing_publication_material 'Olex2 1.3 (Dolomanov et al., 2009)'
_computing_structure_refinement 'SHELXL 2014/7 (Sheldrick, 2015)'
_diffrn_ambient_temperature 143.01
_diffrn_measured_fraction_theta_full 0.992
_diffrn_measured_fraction_theta_max 0.989
_diffrn_measurement_device_type 'Bruker D8 Venture Photon II'
_diffrn_measurement_method '\f and \w scans'
_diffrn_radiation_type CuK\a
_diffrn_radiation_wavelength 1.54178
_diffrn_reflns_av_R_equivalents 0.0631
_diffrn_reflns_av_unetI/netI 0.0327
_diffrn_reflns_Laue_measured_fraction_full 0.992
_diffrn_reflns_Laue_measured_fraction_max 0.989
_diffrn_reflns_limit_h_max 27
_diffrn_reflns_limit_h_min -27
_diffrn_reflns_limit_k_max 22
_diffrn_reflns_limit_k_min -22
_diffrn_reflns_limit_l_max 40
_diffrn_reflns_limit_l_min -40
_diffrn_reflns_number 190705
_diffrn_reflns_point_group_measured_fraction_full 0.992
_diffrn_reflns_point_group_measured_fraction_max 0.989
_diffrn_reflns_theta_full 67.679
_diffrn_reflns_theta_max 68.532
_diffrn_reflns_theta_min 2.672
_diffrn_source_current 1.0
_diffrn_source_power 0.05
_diffrn_source_voltage 50.0
_diffrn_standards_number 0
_exptl_absorpt_coefficient_mu 10.850
_exptl_absorpt_correction_T_max 0.7516
_exptl_absorpt_correction_T_min 0.3779
_exptl_absorpt_correction_type numerical
_exptl_crystal_colour yellow
_exptl_crystal_colour_primary yellow
_exptl_crystal_density_diffrn 1.817
_exptl_crystal_description block
_exptl_crystal_F_000 7632
_exptl_crystal_size_max 0.354
_exptl_crystal_size_mid 0.258
_exptl_crystal_size_min 0.116
_refine_diff_density_max 5.107
_refine_diff_density_min -3.494
_refine_diff_density_rms 0.167
_refine_ls_extinction_method none
_refine_ls_goodness_of_fit_ref 1.050
_refine_ls_hydrogen_treatment constr
_refine_ls_matrix_type full
_refine_ls_number_parameters 2045
_refine_ls_number_reflns 25654
_refine_ls_number_restraints 0
_refine_ls_restrained_S_all 1.050
_refine_ls_R_factor_all 0.0488
_refine_ls_R_factor_gt 0.0439
_refine_ls_shift/su_max 0.005
_refine_ls_shift/su_mean 0.000
_refine_ls_structure_factor_coef Fsqd
_refine_ls_weighting_details 'w=1/[\s^2^(Fo^2^)+(0.0596P)^2^+89.0799P] where P=(Fo^2^+2Fc^2^)/3'
_refine_ls_weighting_scheme calc
_refine_ls_wR_factor_gt 0.1110
_refine_ls_wR_factor_ref 0.1159
_reflns_Friedel_coverage 0.000
_reflns_number_gt 23361
_reflns_number_total 25654
_reflns_threshold_expression 'I > 2\s(I)'
_cod_data_source_file d1ce01330k2.cif
_cod_data_source_block URCP5
_cod_depositor_comments 'Adding full bibliography for 7244318--7244323.cif.'
_cod_database_code 7244321
_shelx_shelxl_version_number 2014/7
_shelx_space_group_comment
;
The symmetry employed for this shelxl refinement is uniquely defined
by the following loop, which should always be used as a source of
symmetry information in preference to the above space-group names.
They are only intended as comments.
;
_shelx_estimated_absorpt_t_max 0.366
_shelx_estimated_absorpt_t_min 0.114
_olex2_refinement_description
;
1. Fixed Uiso
 At 1.2 times of:
  All C(H) groups, All C(H,H) groups
 At 1.5 times of:
  All O(H,H) groups
2. Others
 Fixed Sof: O53(0.75) O56(0.75) H56A(0.75) H56B(0.75) O54(0.75) H54A(0.75)
 H54B(0.75) O55(0.5) H55C(0.5) H55D(0.5) O58(0.25)
3.a Free rotating group:
 O51(H51C,H51D), O49(H49C,H49D), O50(H50A,H50B), O56(H56A,H56B), O54(H54A,
 H54B), O55(H55C,H55D)
3.b Rotating group:
 O17(H17A,H17B)
3.c Ternary CH refined with riding coordinates:
 C32(H32), C33(H33), C42(H42), C41(H41), C39(H39), C40(H40), C38(H38),
 C43(H43), C35(H35), C34(H34), C36(H36), C37(H37), C93(H93), C89(H89), C96(H96),
  C94(H94), C90(H90), C95(H95), C91(H91), C92(H92), C97(H97), C88(H88),
 C87(H87), C98(H98)
3.d Secondary CH2 refined with riding coordinates:
 C25(H25A,H25B), C45(H45A,H45B), C66(H66A,H66B), C67(H67A,H67B), C64(H64A,
 H64B), C65(H65A,H65B), C63(H63A,H63B), C10(H10A,H10B), C31(H31A,H31B),
 C68(H68A,H68B), C7(H7A,H7B), C47(H47A,H47B), C9(H9A,H9B), C27(H27A,H27B),
 C62(H62A,H62B), C13(H13A,H13B), C53(H53A,H53B), C21(H21A,H21B), C51(H51A,H51B),
  C8(H8A,H8B), C55(H55A,H55B), C12(H12A,H12B), C11(H11A,H11B), C23(H23A,H23B),
 C49(H49A,H49B), C29(H29A,H29B), C85(H85A,H85B), C83(H83A,H83B), C103(H10C,
 H10D), C81(H81A,H81B), C75(H75A,H75B), C79(H79A,H79B), C107(H10E,H10F),
 C105(H10G,H10H), C109(H10I,H10J), C101(H10K,H10L), C99(H99A,H99B), C77(H77A,
 H77B)
3.e Aromatic/amide H refined with riding coordinates:
 C69(H69), C3(H3), C59(H59), C14(H14), C6(H6), C15(H15), C18(H18), C58(H58),
 C17(H17), C72(H72), C4(H4), C70(H70), C60(H60), C5(H5), C61(H61), C71(H71)
;
_smtbx_masks_void_probe_radius 1.2
_smtbx_masks_void_truncation_radius 1.2
_olex2_submission_special_instructions 'No special instructions were received'

loop_
_space_group_symop_operation_xyz
'x, y, z'
'-x, y+1/2, -z+1/2'
'-x, -y, -z'
'x, -y-1/2, z-1/2'

loop_
_atom_site_label
_atom_site_type_symbol
_atom_site_fract_x
_atom_site_fract_y
_atom_site_fract_z
_atom_site_U_iso_or_equiv
_atom_site_adp_type
_atom_site_occupancy
_atom_site_site_symmetry_order
_atom_site_calc_flag
_atom_site_refinement_flags_posn
_atom_site_refinement_flags_adp
_atom_site_refinement_flags_occupancy
_atom_site_disorder_assembly
_atom_site_disorder_group
U1 U 0.58792(2) 0.73475(2) 0.88923(2) 0.02090(6) Uani 1 1 d . . . . .
U2 U 0.42092(2) 0.74331(2) 0.86603(2) 0.02123(6) Uani 1 1 d . . . . .
U3 U 0.21478(2) 0.56111(2) 0.86772(2) 0.02397(6) Uani 1 1 d . . . . .
S2 S 0.30552(6) 0.67413(8) 0.81595(4) 0.0278(3) Uani 1 1 d . . . . .
S1 S 0.70086(7) 0.79823(10) 0.94393(4) 0.0347(3) Uani 1 1 d . . . . .
O7 O 0.50124(18) 0.6888(2) 0.84677(11) 0.0240(8) Uani 1 1 d . . . . .
O11 O 0.3107(2) 0.7323(2) 0.84766(13) 0.0298(9) Uani 1 1 d . . . . .
O6 O 0.50716(19) 0.7909(2) 0.90782(11) 0.0257(8) Uani 1 1 d . . . . .
O28 O 0.1920(2) 0.2768(3) 0.91688(13) 0.0351(10) Uani 1 1 d . . . . .
O9 O 0.41980(19) 0.8095(2) 0.82779(12) 0.0251(8) Uani 1 1 d . . . . .
O12 O 0.36770(17) 0.6630(2) 0.81270(12) 0.0242(8) Uani 1 1 d . . . . .
O5 O 0.6370(2) 0.8128(2) 0.94437(12) 0.0317(9) Uani 1 1 d . . . . .
O10 O 0.3834(2) 0.6731(3) 0.40536(13) 0.0346(10) Uani 1 1 d . . . . .
O4 O 0.6964(2) 0.7538(3) 0.90660(14) 0.0382(11) Uani 1 1 d . . . . .
O18 O -0.1773(2) 0.4151(3) 1.07466(14) 0.0402(11) Uani 1 1 d . . . . .
O19 O 0.14025(19) 0.4645(3) 0.87397(12) 0.0306(9) Uani 1 1 d . . . . .
O22 O 0.7294(2) 0.7563(3) 0.97935(15) 0.0438(12) Uani 1 1 d . . . . .
O23 O 0.2370(2) 0.4889(3) 0.75740(14) 0.0392(11) Uani 1 1 d . . . . .
O20 O 0.2685(2) 0.6977(4) 0.77863(15) 0.0492(14) Uani 1 1 d . . . . .
O24 O 0.0449(2) 0.4443(3) 0.78665(15) 0.0419(12) Uani 1 1 d . . . . .
O27 O 0.1499(2) 0.0908(3) 0.87633(15) 0.0444(12) Uani 1 1 d . . . . .
O16 O 0.2850(2) 0.6066(3) 0.83206(15) 0.0455(13) Uani 1 1 d . . . . .
O3 O 0.6276(2) 0.6479(3) 0.85302(15) 0.0456(12) Uani 1 1 d . . . . .
O30 O -0.2047(2) 0.2543(3) 0.82766(18) 0.0528(15) Uani 1 1 d . . . . .
O1 O 0.58774(19) 0.6686(2) 0.92678(12) 0.0277(9) Uani 1 1 d . . . . .
O34 O -0.0733(2) 0.4307(3) 0.96136(15) 0.0401(12) Uani 1 1 d . . . . .
O8 O 0.4212(2) 0.6747(3) 0.90209(14) 0.0375(11) Uani 1 1 d . . . . .
O25 O 0.0083(2) 0.2540(3) 0.74336(16) 0.0443(12) Uani 1 1 d . . . . .
O33 O -0.0085(2) 0.2570(3) 1.01242(16) 0.0433(12) Uani 1 1 d . . . . .
O29 O -0.1735(2) 0.4245(4) 0.86305(16) 0.0519(14) Uani 1 1 d . . . . .
O15 O 0.2069(3) 0.4835(3) 0.81457(18) 0.0589(17) Uani 1 1 d . . . . .
O21 O 0.7323(3) 0.8653(4) 0.94162(18) 0.0590(16) Uani 1 1 d . . . . .
O36 O 0.3035(3) 0.6049(3) 0.38734(16) 0.0530(14) Uani 1 1 d . . . . .
N33 N 0.1097(2) 0.4457(3) 0.93333(15) 0.0293(11) Uani 1 1 d . . . . .
N31 N 0.1536(2) 0.2129(3) 0.96401(16) 0.0332(12) Uani 1 1 d . . . . .
O17 O 0.2705(3) 0.6612(3) 0.90716(16) 0.0467(13) Uani 1 1 d . . . A 1
H17A H 0.3001 0.6435 0.9254 0.070 Uiso 1 1 d R U . A 1
H17B H 0.2876 0.6873 0.8915 0.070 Uiso 1 1 d R U . A 1
N46 N 0.0283(3) 0.4384(3) 0.96925(17) 0.0356(13) Uani 1 1 d . . . . .
O51 O 0.3312(3) 0.4980(3) 1.01401(16) 0.0548(14) Uani 1 1 d G . . . .
H51C H 0.3505 0.5282 1.0020 0.082 Uiso 1 1 d G U . . .
H51D H 0.3010 0.4842 0.9951 0.082 Uiso 1 1 d G U . . .
N45 N 0.0689(2) 0.3247(3) 0.99875(16) 0.0330(12) Uani 1 1 d . . . . .
O26 O 0.0609(2) 0.0716(3) 0.78946(16) 0.0489(13) Uani 1 1 d . . . . .
O2 O 0.5872(2) 0.8031(2) 0.85223(13) 0.0342(10) Uani 1 1 d . . . . .
O49 O 0.2951(3) 0.0198(3) 1.00561(19) 0.0577(15) Uani 1 1 d G . . . .
H49C H 0.2698 0.0107 1.0205 0.086 Uiso 1 1 d G U . . .
H49D H 0.3064 -0.0226 0.9992 0.086 Uiso 1 1 d G U . . .
N36 N -0.0569(3) 0.4301(4) 0.77563(17) 0.0377(13) Uani 1 1 d . . . . .
N4 N 0.3415(3) 0.7299(3) 0.51093(16) 0.0383(14) Uani 1 1 d . . . . .
N1 N 0.1473(2) 0.2752(3) 0.79354(16) 0.0313(11) Uani 1 1 d . . . . .
O31 O -0.1417(3) 0.0848(4) 0.88055(19) 0.0590(16) Uani 1 1 d . . . . .
N37 N -0.0795(2) 0.3100(4) 0.74776(17) 0.0386(13) Uani 1 1 d . . . . .
N44 N 0.0796(3) 0.2056(3) 1.00569(17) 0.0356(12) Uani 1 1 d . . . . .
N32 N 0.1514(2) 0.3341(3) 0.96483(15) 0.0310(11) Uani 1 1 d . . . . .
O32 O -0.0466(3) 0.0805(4) 0.97142(19) 0.0593(16) Uani 1 1 d . . . . .
C73 C 0.3183(3) 0.6671(3) 0.44899(18) 0.0290(13) Uani 1 1 d . . . . .
C20 C 0.1684(3) 0.2745(4) 0.94556(18) 0.0303(13) Uani 1 1 d . . . . .
N34 N 0.0532(2) 0.5123(3) 0.88525(16) 0.0347(12) Uani 1 1 d . . . . .
N2 N -0.1580(3) 0.2932(4) 0.95591(18) 0.0417(15) Uani 1 1 d . . . . .
O14 O 0.1607(2) 0.6204(3) 0.83836(15) 0.0452(12) Uani 1 1 d . . . . .
N38 N -0.0754(3) 0.1899(4) 0.74931(18) 0.0422(15) Uani 1 1 d . . . . .
N51 N -0.1539(3) 0.1912(4) 0.78715(18) 0.0443(16) Uani 1 1 d . . . . .
O52 O 0.3556(3) 0.6030(4) 0.96399(17) 0.0638(17) Uani 1 1 d . . . . .
C25 C -0.0534(3) 0.1176(5) 0.7459(2) 0.0462(19) Uani 1 1 d . . . . .
H25A H -0.0168 0.1209 0.7354 0.055 Uiso 1 1 calc R U . . .
H25B H -0.0833 0.0906 0.7257 0.055 Uiso 1 1 calc R U . . .
N47 N -0.0295(3) 0.5002(4) 0.91898(17) 0.0395(14) Uani 1 1 d . . . . .
C44 C -0.0301(3) 0.4529(4) 0.9508(2) 0.0352(15) Uani 1 1 d . . . . .
N50 N -0.1662(2) 0.3106(4) 0.77832(18) 0.0426(15) Uani 1 1 d . . . . .
N48 N -0.0955(3) 0.4944(4) 0.85332(18) 0.0437(15) Uani 1 1 d . . . . .
N35 N -0.0137(3) 0.5143(3) 0.81928(17) 0.0389(13) Uani 1 1 d . . . . .
N3 N 0.6772(3) 0.6871(3) 0.74802(17) 0.0436(15) Uani 1 1 d . . . . .
N30 N 0.1327(3) 0.0894(4) 0.94029(19) 0.0466(16) Uani 1 1 d . . . . .
C69 C 0.3561(3) 0.7093(3) 0.47627(18) 0.0316(14) Uani 1 1 d . . . . .
H69 H 0.3929 0.7243 0.4708 0.038 Uiso 1 1 calc R U . . .
C45 C 0.0444(3) 0.3943(4) 1.0050(2) 0.0371(15) Uani 1 1 d . . . . .
H45A H 0.0086 0.3867 1.0160 0.045 Uiso 1 1 calc R U . . .
H45B H 0.0737 0.4211 1.0256 0.045 Uiso 1 1 calc R U . . .
N49 N -0.1489(3) 0.4344(4) 0.80122(18) 0.0422(14) Uani 1 1 d . . . . .
C3 C 0.1684(3) 0.3424(4) 0.80131(19) 0.0319(14) Uani 1 1 d . . . . .
H3 H 0.1671 0.3646 0.8263 0.038 Uiso 1 1 calc R U . . .
N39 N -0.0403(3) 0.0768(4) 0.7830(2) 0.0464(16) Uani 1 1 d . . . . .
N52 N -0.1244(3) 0.0738(4) 0.8164(2) 0.0492(17) Uani 1 1 d . . . . .
N43 N 0.0545(3) 0.0848(4) 0.9791(2) 0.0468(15) Uani 1 1 d . . . . .
C66 C 0.4690(4) 0.7683(3) 0.6011(2) 0.0374(16) Uani 1 1 d . . . . .
H66A H 0.4494 0.8064 0.6140 0.045 Uiso 1 1 calc R U . . .
H66B H 0.4959 0.7926 0.5863 0.045 Uiso 1 1 calc R U . . .
C30 C 0.1039(3) 0.4741(4) 0.89560(18) 0.0289(13) Uani 1 1 d . . . . .
N40 N 0.0129(3) 0.0022(4) 0.8292(2) 0.0496(16) Uani 1 1 d . . . . .
C67 C 0.4227(3) 0.7277(3) 0.5716(2) 0.0321(14) Uani 1 1 d . . . . .
H67A H 0.3972 0.7012 0.5866 0.039 Uiso 1 1 calc R U . . .
H67B H 0.4425 0.6914 0.5577 0.039 Uiso 1 1 calc R U . . .
C52 C -0.1782(3) 0.2526(5) 0.8005(2) 0.045(2) Uani 1 1 d . . . . .
C28 C -0.0034(3) 0.4596(4) 0.79324(19) 0.0366(15) Uani 1 1 d . . . . .
O57 O 0.7062(4) 0.5780(4) 0.8763(2) 0.083(3) Uani 1 1 d . . . B 1
C64 C 0.5561(4) 0.7574(4) 0.6619(2) 0.0416(17) Uani 1 1 d . . . . .
H64A H 0.5830 0.7786 0.6461 0.050 Uiso 1 1 calc R U . . .
H64B H 0.5402 0.7977 0.6757 0.050 Uiso 1 1 calc R U . . .
C65 C 0.5057(3) 0.7206(4) 0.6338(2) 0.0410(16) Uani 1 1 d . . . . .
H65A H 0.4790 0.6997 0.6499 0.049 Uiso 1 1 calc R U . . .
H65B H 0.5219 0.6798 0.6206 0.049 Uiso 1 1 calc R U . . .
O35 O -0.1181(3) 0.3178(4) 1.08083(18) 0.074(2) Uani 1 1 d . . . . .
C63 C 0.5906(3) 0.7079(4) 0.6929(2) 0.0377(15) Uani 1 1 d . . . . .
H63A H 0.6032 0.6655 0.6790 0.045 Uiso 1 1 calc R U . . .
H63B H 0.5643 0.6899 0.7100 0.045 Uiso 1 1 calc R U . . .
C59 C 0.6612(3) 0.6756(4) 0.78342(19) 0.0369(15) Uani 1 1 d . . . . .
H59 H 0.6293 0.7023 0.7897 0.044 Uiso 1 1 calc R U . . .
C57 C 0.6910(3) 0.6251(4) 0.8103(2) 0.0350(14) Uani 1 1 d . . . . .
O13 O 0.2683(2) 0.5031(3) 0.89779(18) 0.0480(13) Uani 1 1 d . . . . .
C10 C -0.0039(3) 0.2775(5) 0.8768(2) 0.0437(17) Uani 1 1 d . . . . .
H10A H -0.0279 0.3075 0.8549 0.052 Uiso 1 1 calc R U . . .
H10B H 0.0187 0.3106 0.8976 0.052 Uiso 1 1 calc R U . . .
C14 C -0.1979(3) 0.3378(6) 0.9330(2) 0.052(2) Uani 1 1 d . . . . .
H14 H -0.2063 0.3338 0.9043 0.063 Uiso 1 1 calc R U . . .
N41 N -0.0655(3) 0.0150(4) 0.8669(2) 0.0504(17) Uani 1 1 d . . . . .
C1 C 0.2146(3) 0.4568(4) 0.78207(19) 0.0316(14) Uani 1 1 d . . . . .
C74 C 0.3352(3) 0.6463(3) 0.41020(18) 0.0314(14) Uani 1 1 d . . . . .
C16 C -0.1706(3) 0.3522(4) 1.0154(2) 0.0344(15) Uani 1 1 d . . . . .
N29 N 0.0807(3) 0.0144(4) 0.8946(2) 0.0525(17) Uani 1 1 d . . . . .
C24 C 0.0160(3) 0.0532(4) 0.8001(2) 0.0448(19) Uani 1 1 d . . . . .
C31 C 0.1624(3) 0.4082(4) 0.95457(19) 0.0336(14) Uani 1 1 d . . . . .
H31A H 0.1798 0.4351 0.9797 0.040 Uiso 1 1 calc R U . . .
H31B H 0.1920 0.4082 0.9375 0.040 Uiso 1 1 calc R U . . .
N42 N 0.0029(3) 0.0112(4) 0.9330(2) 0.0591(19) Uani 1 1 d . . . . .
C46 C 0.0417(3) 0.2606(4) 1.0063(2) 0.0382(16) Uani 1 1 d . . . . .
C2 C 0.1923(3) 0.3803(4) 0.77321(18) 0.0309(13) Uani 1 1 d . . . . .
C32 C 0.1314(3) 0.3139(4) 1.00072(17) 0.0315(14) Uani 1 1 d . . . . .
H32 H 0.1564 0.3369 1.0254 0.038 Uiso 1 1 calc R U . . .
C33 C 0.1378(3) 0.2298(4) 1.00211(18) 0.0327(14) Uani 1 1 d . . . . .
H33 H 0.1694 0.2138 1.0258 0.039 Uiso 1 1 calc R U . . .
C6 C 0.1464(4) 0.2436(5) 0.7579(2) 0.0466(19) Uani 1 1 d . . . . .
H6 H 0.1308 0.1959 0.7528 0.056 Uiso 1 1 calc R U . . .
C68 C 0.3840(4) 0.7753(4) 0.5404(2) 0.0455(19) Uani 1 1 d . . . . .
H68A H 0.3617 0.8096 0.5539 0.055 Uiso 1 1 calc R U . . .
H68B H 0.4091 0.8038 0.5260 0.055 Uiso 1 1 calc R U . . .
C7 C 0.1233(3) 0.2356(4) 0.8242(2) 0.0379(15) Uani 1 1 d . . . . .
H7A H 0.1561 0.2237 0.8476 0.046 Uiso 1 1 calc R U . . .
H7B H 0.1052 0.1894 0.8125 0.046 Uiso 1 1 calc R U . . .
C42 C 0.0292(3) 0.5280(4) 0.92053(19) 0.0355(14) Uani 1 1 d . . . . .
H42 H 0.0317 0.5810 0.9271 0.043 Uiso 1 1 calc R U . . .
C47 C 0.0673(4) 0.1314(4) 1.0142(2) 0.0454(18) Uani 1 1 d . . . . .
H47A H 0.0329 0.1304 1.0271 0.054 Uiso 1 1 calc R U . . .
H47B H 0.1019 0.1115 1.0339 0.054 Uiso 1 1 calc R U . . .
C41 C -0.0750(3) 0.5236(4) 0.8185(2) 0.0398(16) Uani 1 1 d . . . . .
H41 H -0.0878 0.5751 0.8128 0.048 Uiso 1 1 calc R U . . .
C22 C 0.1245(3) 0.0670(4) 0.9014(2) 0.0399(16) Uani 1 1 d . . . . .
C15 C -0.1433(3) 0.3005(4) 0.9965(2) 0.0379(16) Uani 1 1 d . . . . .
H15 H -0.1139 0.2697 1.0122 0.045 Uiso 1 1 calc R U . . .
C9 C 0.0397(3) 0.2322(4) 0.8596(2) 0.0379(15) Uani 1 1 d . . . . .
H9A H 0.0662 0.2051 0.8817 0.045 Uiso 1 1 calc R U . . .
H9B H 0.0176 0.1966 0.8400 0.045 Uiso 1 1 calc R U . . .
C27 C -0.0631(3) 0.3835(5) 0.7405(2) 0.0419(17) Uani 1 1 d . . . . .
H27A H -0.0937 0.4042 0.7181 0.050 Uiso 1 1 calc R U . . .
H27B H -0.0250 0.3828 0.7319 0.050 Uiso 1 1 calc R U . . .
C39 C -0.1409(3) 0.2882(5) 0.7448(2) 0.0433(19) Uani 1 1 d . . . . .
H39 H -0.1669 0.3029 0.7182 0.052 Uiso 1 1 calc R U . . .
O50 O 0.2622(3) 0.3949(4) 1.0395(2) 0.0640(17) Uani 1 1 d G . . . .
H50A H 0.2941 0.4215 1.0430 0.096 Uiso 1 1 d G U . . .
H50B H 0.2749 0.3506 1.0386 0.096 Uiso 1 1 d G U . . .
C18 C -0.2126(3) 0.3976(5) 0.9921(2) 0.0453(18) Uani 1 1 d . . . . .
H18 H -0.2315 0.4340 1.0045 0.054 Uiso 1 1 calc R U . . .
C40 C -0.1064(3) 0.4724(4) 0.7841(2) 0.0412(16) Uani 1 1 d . . . . .
H40 H -0.1267 0.5007 0.7597 0.049 Uiso 1 1 calc R U . . .
C62 C 0.6443(5) 0.7414(4) 0.7194(3) 0.055(2) Uani 1 1 d . . . . .
H62A H 0.6705 0.7609 0.7026 0.066 Uiso 1 1 calc R U . . .
H62B H 0.6321 0.7822 0.7347 0.066 Uiso 1 1 calc R U . . .
C54 C -0.1423(3) 0.4483(5) 0.8417(2) 0.0420(17) Uani 1 1 d . . . . .
C38 C -0.1370(3) 0.2053(5) 0.7490(2) 0.0444(19) Uani 1 1 d . . . . .
H38 H -0.1646 0.1807 0.7259 0.053 Uiso 1 1 calc R U . . .
C13 C -0.1271(4) 0.2399(4) 0.9353(2) 0.0457(19) Uani 1 1 d . . . . .
H13A H -0.1564 0.2137 0.9143 0.055 Uiso 1 1 calc R U . . .
H13B H -0.1060 0.2039 0.9551 0.055 Uiso 1 1 calc R U . . .
C53 C -0.1915(3) 0.3806(5) 0.7803(2) 0.049(2) Uani 1 1 d . . . . .
H53A H -0.2245 0.3766 0.7944 0.059 Uiso 1 1 calc R U . . .
H53B H -0.2084 0.3979 0.7525 0.059 Uiso 1 1 calc R U . . .
C21 C 0.1780(3) 0.1428(4) 0.9576(2) 0.0363(15) Uani 1 1 d . . . . .
H21A H 0.2014 0.1242 0.9838 0.044 Uiso 1 1 calc R U . . .
H21B H 0.2055 0.1486 0.9393 0.044 Uiso 1 1 calc R U . . .
C26 C -0.0438(3) 0.2516(4) 0.7467(2) 0.0386(16) Uani 1 1 d . . . . .
C43 C 0.0694(3) 0.4833(4) 0.95417(19) 0.0326(14) Uani 1 1 d . . . . .
H43 H 0.0920 0.5157 0.9759 0.039 Uiso 1 1 calc R U . . .
C58 C 0.7366(4) 0.5860(5) 0.8004(2) 0.053(2) Uani 1 1 d . . . . .
H58 H 0.7582 0.5515 0.8189 0.064 Uiso 1 1 calc R U . . .
C51 C -0.1727(3) 0.1198(5) 0.7963(3) 0.052(2) Uani 1 1 d . . . . .
H51A H -0.1934 0.0962 0.7708 0.062 Uiso 1 1 calc R U . . .
H51B H -0.2016 0.1246 0.8137 0.062 Uiso 1 1 calc R U . . .
C17 C -0.2265(3) 0.3893(6) 0.9509(3) 0.062(3) Uani 1 1 d . . . . .
H17 H -0.2561 0.4192 0.9347 0.074 Uiso 1 1 calc R U . . .
C56 C 0.6742(4) 0.6157(4) 0.8503(2) 0.0425(17) Uani 1 1 d . . . . .
C8 C 0.0766(3) 0.2804(4) 0.8386(2) 0.0346(14) Uani 1 1 d . . . . .
H8A H 0.0965 0.3183 0.8576 0.042 Uiso 1 1 calc R U . . .
H8B H 0.0504 0.3047 0.8153 0.042 Uiso 1 1 calc R U . . .
C48 C -0.0014(4) 0.0608(5) 0.9617(3) 0.051(2) Uani 1 1 d . . . . .
C72 C 0.2653(3) 0.6432(5) 0.4580(2) 0.051(2) Uani 1 1 d . . . . .
H72 H 0.2385 0.6137 0.4393 0.062 Uiso 1 1 calc R U . . .
C55 C -0.0825(3) 0.5273(5) 0.8929(2) 0.0416(17) Uani 1 1 d . . . . .
H55A H -0.0786 0.5804 0.8899 0.050 Uiso 1 1 calc R U . . .
H55B H -0.1163 0.5186 0.9058 0.050 Uiso 1 1 calc R U . . .
C35 C 0.0635(4) -0.0058(5) 0.9318(3) 0.051(2) Uani 1 1 d . . . . .
H35 H 0.0731 -0.0578 0.9389 0.061 Uiso 1 1 calc R U . . .
C34 C 0.1011(4) 0.0459(4) 0.9637(2) 0.0456(18) Uani 1 1 d . . . . .
H34 H 0.1287 0.0186 0.9856 0.055 Uiso 1 1 calc R U . . .
C50 C -0.1130(4) 0.0599(5) 0.8572(3) 0.053(2) Uani 1 1 d . . . . .
C36 C -0.0481(4) -0.0121(5) 0.8313(3) 0.055(2) Uani 1 1 d . . . . .
H36 H -0.0577 -0.0649 0.8272 0.066 Uiso 1 1 calc R U . . .
C4 C 0.1910(4) 0.3473(5) 0.7365(2) 0.0480(19) Uani 1 1 d . . . . .
H4 H 0.2065 0.3721 0.7166 0.058 Uiso 1 1 calc R U . . .
C70 C 0.2909(4) 0.7062(5) 0.5200(2) 0.051(2) Uani 1 1 d . . . . .
H70 H 0.2821 0.7202 0.5450 0.061 Uiso 1 1 calc R U . . .
C12 C -0.0830(3) 0.2795(5) 0.9160(2) 0.0419(17) Uani 1 1 d . . . . .
H12A H -0.1051 0.3140 0.8957 0.050 Uiso 1 1 calc R U . . .
H12B H -0.0560 0.3082 0.9371 0.050 Uiso 1 1 calc R U . . .
C11 C -0.0459(3) 0.2312(4) 0.8956(2) 0.0433(18) Uani 1 1 d . . . . .
H11A H -0.0722 0.2021 0.8743 0.052 Uiso 1 1 calc R U . . .
H11B H -0.0224 0.1974 0.9157 0.052 Uiso 1 1 calc R U . . .
O53 O 0.1053(5) 0.7834(6) 0.8518(3) 0.082(3) Uani 0.75 1 d . . P . .
C60 C 0.7507(4) 0.5976(7) 0.7631(3) 0.069(3) Uani 1 1 d . . . . .
H60 H 0.7813 0.5701 0.7555 0.083 Uiso 1 1 calc R U . . .
C23 C 0.0651(4) -0.0253(5) 0.8572(3) 0.0496(19) Uani 1 1 d . . . . .
H23A H 0.0581 -0.0767 0.8634 0.060 Uiso 1 1 calc R U . . .
H23B H 0.0991 -0.0240 0.8440 0.060 Uiso 1 1 calc R U . . .
C5 C 0.1676(4) 0.2794(5) 0.7285(3) 0.060(3) Uani 1 1 d . . . . .
H5 H 0.1661 0.2572 0.7031 0.072 Uiso 1 1 calc R U . . .
C49 C -0.0482(4) -0.0206(5) 0.9062(3) 0.059(2) Uani 1 1 d . . . . .
H49A H -0.0822 -0.0189 0.9195 0.071 Uiso 1 1 calc R U . . .
H49B H -0.0397 -0.0723 0.9020 0.071 Uiso 1 1 calc R U . . .
C37 C -0.0854(3) 0.0338(5) 0.7969(3) 0.050(2) Uani 1 1 d . . . . .
H37 H -0.1084 0.0024 0.7747 0.060 Uiso 1 1 calc R U . . .
C19 C -0.1533(3) 0.3592(5) 1.0611(2) 0.0424(17) Uani 1 1 d . . . . .
C29 C 0.0364(3) 0.5511(4) 0.84644(18) 0.0351(15) Uani 1 1 d . . . . .
H29A H 0.0709 0.5529 0.8336 0.042 Uiso 1 1 calc R U . . .
H29B H 0.0251 0.6016 0.8512 0.042 Uiso 1 1 calc R U . . .
C61 C 0.7201(4) 0.6488(6) 0.7376(2) 0.060(2) Uani 1 1 d . . . . .
H61 H 0.7296 0.6572 0.7121 0.071 Uiso 1 1 calc R U . . .
C71 C 0.2522(4) 0.6630(7) 0.4946(3) 0.064(3) Uani 1 1 d . . . . .
H71 H 0.2168 0.6466 0.5015 0.077 Uiso 1 1 calc R U . . .
O37 O 0.5021(2) 0.7329(2) 0.76684(12) 0.0287(9) Uani 1 1 d . . . . .
O48 O 0.43855(19) 0.5758(2) 0.51848(13) 0.0305(9) Uani 1 1 d . . . . .
O39 O 0.5698(2) 0.8995(2) 0.73942(13) 0.0321(9) Uani 1 1 d . . . . .
O38 O 0.5397(2) 0.5655(2) 0.73255(13) 0.0344(10) Uani 1 1 d . . . . .
O47 O 0.3339(2) 0.5823(3) 0.57755(13) 0.0366(10) Uani 1 1 d . . . . .
N6 N 0.5398(2) 0.5573(3) 0.53919(14) 0.0236(10) Uani 1 1 d . . . . .
N18 N 0.4909(3) 0.5099(3) 0.67332(15) 0.0294(11) Uani 1 1 d . . . . .
N28 N 0.4120(2) 0.6864(3) 0.73245(14) 0.0259(10) Uani 1 1 d . . . . .
N17 N 0.4379(3) 0.5691(3) 0.70973(15) 0.0296(11) Uani 1 1 d . . . . .
N27 N 0.4250(2) 0.8054(3) 0.73285(13) 0.0229(10) Uani 1 1 d . . . . .
N26 N 0.4695(2) 0.9171(3) 0.71692(14) 0.0246(10) Uani 1 1 d . . . . .
N15 N 0.3604(3) 0.5827(3) 0.64733(16) 0.0306(11) Uani 1 1 d . . . . .
C82 C 0.4945(3) 0.5507(3) 0.70775(17) 0.0258(12) Uani 1 1 d . . . . .
C104 C 0.4819(3) 0.5494(3) 0.54125(17) 0.0237(12) Uani 1 1 d . . . . .
C86 C 0.5274(3) 0.9280(3) 0.71648(17) 0.0262(12) Uani 1 1 d . . . . .
C84 C 0.4519(3) 0.7403(3) 0.74622(17) 0.0247(12) Uani 1 1 d . . . . .
C106 C 0.3639(3) 0.5598(3) 0.60939(19) 0.0302(14) Uani 1 1 d . . . . .
C85 C 0.4508(3) 0.8739(3) 0.74749(16) 0.0251(12) Uani 1 1 d . . . . .
H85A H 0.4856 0.8650 0.7700 0.030 Uiso 1 1 calc R U . . .
H85B H 0.4214 0.9019 0.7584 0.030 Uiso 1 1 calc R U . . .
C83 C 0.4247(3) 0.6111(3) 0.74269(18) 0.0305(13) Uani 1 1 d . . . . .
H83A H 0.3900 0.5893 0.7508 0.037 Uiso 1 1 calc R U . . .
H83B H 0.4589 0.6083 0.7662 0.037 Uiso 1 1 calc R U . . .
C93 C 0.3538(3) 0.7139(3) 0.71343(17) 0.0251(12) Uani 1 1 d . . . . .
H93 H 0.3228 0.6971 0.7277 0.030 Uiso 1 1 calc R U . . .
N11 N 0.4504(2) 0.9845(2) 0.62561(14) 0.0245(10) Uani 1 1 d . . . . .
N13 N 0.3420(2) 0.8205(3) 0.67450(13) 0.0247(10) Uani 1 1 d . . . . .
N12 N 0.3878(2) 0.9312(3) 0.65717(15) 0.0271(11) Uani 1 1 d . . . . .
N7 N 0.5841(2) 0.6691(3) 0.52473(14) 0.0234(10) Uani 1 1 d . . . . .
N21 N 0.6731(2) 0.6528(3) 0.57959(15) 0.0271(10) Uani 1 1 d . . . . .
N5 N 0.4803(2) 0.5029(3) 0.57266(15) 0.0270(10) Uani 1 1 d . . . . .
N20 N 0.6244(2) 0.5457(3) 0.59753(14) 0.0258(10) Uani 1 1 d . . . . .
N19 N 0.5634(3) 0.4977(3) 0.63209(14) 0.0281(11) Uani 1 1 d . . . . .
N16 N 0.4072(2) 0.5082(3) 0.61390(15) 0.0306(11) Uani 1 1 d . . . . .
N25 N 0.5306(2) 0.9778(3) 0.68719(15) 0.0272(10) Uani 1 1 d . . . . .
N24 N 0.5986(2) 0.9620(3) 0.64292(15) 0.0296(11) Uani 1 1 d . . . . .
N14 N 0.3363(2) 0.7006(3) 0.67011(14) 0.0258(10) Uani 1 1 d . . . . .
C103 C 0.5585(3) 0.6006(3) 0.50933(16) 0.0266(12) Uani 1 1 d . . . . .
H10C H 0.5238 0.6098 0.4868 0.032 Uiso 1 1 calc R U . . .
H10D H 0.5881 0.5730 0.4984 0.032 Uiso 1 1 calc R U . . .
C89 C 0.5801(3) 0.5096(3) 0.56653(16) 0.0224(11) Uani 1 1 d . . . . .
H89 H 0.5986 0.4728 0.5515 0.027 Uiso 1 1 calc R U . . .
C108 C 0.3255(3) 0.7633(3) 0.64824(17) 0.0251(12) Uani 1 1 d . . . . .
C102 C 0.5556(3) 0.7334(3) 0.51177(17) 0.0238(12) Uani 1 1 d . . . . .
C96 C 0.4728(3) 1.0055(3) 0.66780(18) 0.0271(12) Uani 1 1 d . . . . .
H96 H 0.4708 1.0593 0.6711 0.032 Uiso 1 1 calc R U . . .
C80 C 0.6160(3) 0.5328(3) 0.63554(17) 0.0288(13) Uani 1 1 d . . . . .
C94 C 0.3619(3) 0.7967(3) 0.71605(16) 0.0228(11) Uani 1 1 d . . . . .
H94 H 0.3377 0.8190 0.7339 0.027 Uiso 1 1 calc R U . . .
C90 C 0.5385(3) 0.4740(3) 0.59069(17) 0.0252(12) Uani 1 1 d . . . . .
H90 H 0.5392 0.4200 0.5885 0.030 Uiso 1 1 calc R U . . .
C95 C 0.4301(3) 0.9661(3) 0.68991(17) 0.0249(12) Uani 1 1 d . . . . .
H95 H 0.4100 1.0008 0.7051 0.030 Uiso 1 1 calc R U . . .
C81 C 0.5424(3) 0.4712(3) 0.66586(19) 0.0344(15) Uani 1 1 d . . . . .
H81A H 0.5751 0.4745 0.6904 0.041 Uiso 1 1 calc R U . . .
H81B H 0.5320 0.4193 0.6613 0.041 Uiso 1 1 calc R U . . .
C75 C 0.5851(3) 1.0000(3) 0.67728(18) 0.0287(13) Uani 1 1 d . . . . .
H75A H 0.6181 0.9921 0.7012 0.034 Uiso 1 1 calc R U . . .
H75B H 0.5830 1.0527 0.6714 0.034 Uiso 1 1 calc R U . . .
C79 C 0.6781(3) 0.5770(3) 0.58990(18) 0.0275(12) Uani 1 1 d . . . . .
H79A H 0.7106 0.5706 0.6143 0.033 Uiso 1 1 calc R U . . .
H79B H 0.6893 0.5500 0.5675 0.033 Uiso 1 1 calc R U . . .
C91 C 0.4301(3) 0.4876(3) 0.65578(19) 0.0332(14) Uani 1 1 d . . . . .
H91 H 0.4242 0.4347 0.6601 0.040 Uiso 1 1 calc R U . . .
C107 C 0.3138(3) 0.6311(4) 0.65360(19) 0.0306(13) Uani 1 1 d . . . . .
H10E H 0.2852 0.6390 0.6275 0.037 Uiso 1 1 calc R U . . .
H10F H 0.2922 0.6078 0.6723 0.037 Uiso 1 1 calc R U . . .
C105 C 0.4261(3) 0.4735(4) 0.58048(19) 0.0339(14) Uani 1 1 d . . . . .
H10G H 0.4318 0.4211 0.5864 0.041 Uiso 1 1 calc R U . . .
H10H H 0.3940 0.4786 0.5558 0.041 Uiso 1 1 calc R U . . .
C109 C 0.3343(3) 0.8957(3) 0.66216(18) 0.0293(13) Uani 1 1 d . . . . .
H10I H 0.3043 0.8984 0.6362 0.035 Uiso 1 1 calc R U . . .
H10J H 0.3184 0.9227 0.6826 0.035 Uiso 1 1 calc R U . . .
C92 C 0.3928(3) 0.5351(3) 0.67873(19) 0.0306(13) Uani 1 1 d . . . . .
H92 H 0.3653 0.5048 0.6907 0.037 Uiso 1 1 calc R U . . .
O45 O 0.36739(19) 0.9282(2) 0.58765(12) 0.0274(9) Uani 1 1 d . . . . .
O43 O 0.5048(2) 0.7391(2) 0.49111(12) 0.0273(9) Uani 1 1 d . . . . .
O46 O 0.3046(2) 0.7681(3) 0.61203(12) 0.0314(10) Uani 1 1 d . . . . .
O42 O 0.7130(2) 0.7015(3) 0.64261(13) 0.0331(10) Uani 1 1 d . . . . .
O41 O 0.66863(19) 0.8842(2) 0.67931(13) 0.0310(9) Uani 1 1 d . . . . .
N10 N 0.5201(2) 0.9774(3) 0.58187(15) 0.0258(10) Uani 1 1 d . . . . .
N22 N 0.6719(2) 0.7719(3) 0.58680(14) 0.0235(10) Uani 1 1 d . . . . .
N23 N 0.6466(2) 0.8887(3) 0.60970(14) 0.0244(10) Uani 1 1 d . . . . .
N8 N 0.5944(2) 0.7882(3) 0.52494(14) 0.0231(10) Uani 1 1 d . . . . .
N9 N 0.5678(2) 0.9044(3) 0.54846(15) 0.0260(10) Uani 1 1 d . . . . .
C100 C 0.5125(3) 0.9319(3) 0.54904(17) 0.0237(12) Uani 1 1 d . . . . .
C97 C 0.5812(3) 0.9887(3) 0.60195(17) 0.0261(12) Uani 1 1 d . . . . .
H97 H 0.5933 1.0405 0.6001 0.031 Uiso 1 1 calc R U . . .
C101 C 0.5792(3) 0.8636(3) 0.51476(17) 0.0251(12) Uani 1 1 d . . . . .
H10K H 0.6122 0.8868 0.5053 0.030 Uiso 1 1 calc R U . . .
H10L H 0.5434 0.8653 0.4923 0.030 Uiso 1 1 calc R U . . .
C76 C 0.6411(3) 0.9094(3) 0.64764(17) 0.0260(12) Uani 1 1 d . . . . .
C88 C 0.6475(3) 0.6791(3) 0.53906(17) 0.0250(12) Uani 1 1 d . . . . .
H88 H 0.6697 0.6602 0.5191 0.030 Uiso 1 1 calc R U . . .
C87 C 0.6534(3) 0.7622(3) 0.54343(18) 0.0251(12) Uani 1 1 d . . . . .
H87 H 0.6837 0.7817 0.5293 0.030 Uiso 1 1 calc R U . . .
C99 C 0.4712(3) 1.0175(3) 0.59228(17) 0.0254(12) Uani 1 1 d . . . . .
H99A H 0.4844 1.0678 0.5998 0.030 Uiso 1 1 calc R U . . .
H99B H 0.4377 1.0201 0.5682 0.030 Uiso 1 1 calc R U . . .
C110 C 0.3988(3) 0.9460(3) 0.62038(17) 0.0253(12) Uani 1 1 d . . . . .
C78 C 0.6884(3) 0.7086(3) 0.60698(17) 0.0256(12) Uani 1 1 d . . . . .
C98 C 0.6150(3) 0.9373(3) 0.57816(18) 0.0257(12) Uani 1 1 d . . . . .
H98 H 0.6431 0.9648 0.5652 0.031 Uiso 1 1 calc R U . . .
O40 O 0.6510(2) 0.5485(3) 0.66717(13) 0.0390(11) Uani 1 1 d . . . . .
O44 O 0.46631(19) 0.9185(2) 0.52530(13) 0.0289(9) Uani 1 1 d . . . . .
C77 C 0.6939(3) 0.8419(3) 0.60418(18) 0.0265(12) Uani 1 1 d . . . . .
H77A H 0.7217 0.8338 0.6306 0.032 Uiso 1 1 calc R U . . .
H77B H 0.7162 0.8660 0.5861 0.032 Uiso 1 1 calc R U . . .
O56 O 0.3175(4) 0.4203(6) 0.7197(3) 0.070(2) Uani 0.75 1 d G . P C 1
H56A H 0.3154 0.4453 0.7411 0.106 Uiso 0.75 1 d G U P C 1
H56B H 0.2918 0.4406 0.7002 0.106 Uiso 0.75 1 d G U P C 1
O54 O 0.2680(5) 0.3144(7) 0.6657(3) 0.087(3) Uani 0.75 1 d G . P D 1
H54A H 0.2660 0.3284 0.6410 0.131 Uiso 0.75 1 d G U P D 1
H54B H 0.2609 0.2680 0.6637 0.131 Uiso 0.75 1 d G U P D 1
O55 O 0.3353(6) 0.3551(8) 0.6970(4) 0.060(3) Uani 0.5 1 d G . P E 2
H55C H 0.3178 0.3225 0.7087 0.090 Uiso 0.5 1 d G U P E 2
H55D H 0.3661 0.3683 0.7155 0.090 Uiso 0.5 1 d G U P E 2
O58 O 0.7957(10) 0.5542(14) 0.8883(8) 0.057(6) Uani 0.25 1 d . . P F 2

loop_
_atom_site_aniso_label
_atom_site_aniso_U_11
_atom_site_aniso_U_22
_atom_site_aniso_U_33
_atom_site_aniso_U_23
_atom_site_aniso_U_13
_atom_site_aniso_U_12
U1 0.03212(11) 0.02067(10) 0.00885(9) 0.00055(6) 0.00241(7) -0.00518(7)
U2 0.03409(11) 0.01874(10) 0.01033(9) 0.00022(6) 0.00395(7) -0.00839(7)
U3 0.02852(11) 0.02638(11) 0.01813(10) -0.00272(7) 0.00761(7) -0.00276(7)
S2 0.0276(7) 0.0372(8) 0.0206(6) -0.0097(6) 0.0095(5) -0.0095(6)
S1 0.0315(8) 0.0508(10) 0.0213(7) -0.0031(6) 0.0050(6) -0.0136(7)
O7 0.033(2) 0.0202(19) 0.0165(18) -0.0036(15) 0.0011(16) -0.0023(16)
O11 0.042(2) 0.028(2) 0.024(2) -0.0082(17) 0.0157(19) -0.0053(18)
O6 0.038(2) 0.0198(19) 0.0160(18) -0.0041(15) 0.0005(16) -0.0071(16)
O28 0.033(2) 0.052(3) 0.022(2) -0.005(2) 0.0100(18) -0.012(2)
O9 0.035(2) 0.022(2) 0.0195(19) -0.0006(15) 0.0089(16) -0.0055(16)
O12 0.025(2) 0.027(2) 0.0196(19) -0.0057(16) 0.0032(15) -0.0071(16)
O5 0.036(2) 0.037(2) 0.018(2) -0.0112(17) -0.0017(17) -0.0075(19)
O10 0.044(3) 0.037(2) 0.026(2) 0.0128(19) 0.0159(19) 0.011(2)
O4 0.034(2) 0.063(3) 0.019(2) -0.002(2) 0.0093(18) -0.005(2)
O18 0.052(3) 0.046(3) 0.027(2) -0.012(2) 0.019(2) -0.014(2)
O19 0.030(2) 0.042(3) 0.020(2) -0.0004(18) 0.0084(17) -0.0085(19)
O22 0.029(2) 0.077(4) 0.024(2) 0.003(2) 0.0018(19) -0.003(2)
O23 0.057(3) 0.030(2) 0.032(2) 0.0018(19) 0.013(2) 0.002(2)
O20 0.026(2) 0.094(4) 0.026(2) -0.007(3) 0.0018(19) 0.003(3)
O24 0.037(3) 0.061(3) 0.029(2) 0.001(2) 0.009(2) 0.003(2)
O27 0.051(3) 0.047(3) 0.034(3) -0.010(2) 0.007(2) -0.011(2)
O16 0.057(3) 0.046(3) 0.042(3) -0.023(2) 0.030(2) -0.029(2)
O3 0.055(3) 0.053(3) 0.031(3) -0.017(2) 0.014(2) 0.008(3)
O30 0.037(3) 0.080(4) 0.047(3) -0.027(3) 0.022(2) -0.012(3)
O1 0.036(2) 0.029(2) 0.0184(19) 0.0024(16) 0.0056(17) -0.0037(17)
O34 0.038(3) 0.052(3) 0.036(3) -0.019(2) 0.020(2) -0.014(2)
O8 0.050(3) 0.031(2) 0.032(2) -0.0023(19) 0.010(2) -0.016(2)
O25 0.028(2) 0.067(4) 0.041(3) -0.011(2) 0.014(2) -0.004(2)
O33 0.036(3) 0.060(3) 0.040(3) -0.002(2) 0.018(2) -0.015(2)
O29 0.033(3) 0.088(4) 0.037(3) -0.014(3) 0.013(2) -0.005(3)
O15 0.072(4) 0.062(4) 0.058(4) -0.036(3) 0.046(3) -0.039(3)
O21 0.065(4) 0.068(4) 0.044(3) -0.006(3) 0.015(3) -0.038(3)
O36 0.066(4) 0.055(3) 0.035(3) -0.016(2) 0.004(3) -0.003(3)
N33 0.031(3) 0.040(3) 0.019(2) 0.000(2) 0.011(2) -0.005(2)
N31 0.031(3) 0.045(3) 0.023(3) 0.000(2) 0.004(2) -0.009(2)
O17 0.066(3) 0.044(3) 0.035(3) -0.012(2) 0.021(2) -0.023(3)
N46 0.040(3) 0.047(3) 0.025(3) -0.004(2) 0.017(2) -0.009(3)
O51 0.073(4) 0.054(4) 0.033(3) -0.012(2) 0.004(3) 0.002(3)
N45 0.033(3) 0.042(3) 0.026(3) -0.002(2) 0.011(2) -0.009(2)
O26 0.038(3) 0.070(4) 0.040(3) -0.022(3) 0.010(2) -0.013(2)
O2 0.045(3) 0.032(2) 0.024(2) 0.0040(18) 0.0066(19) -0.012(2)
O49 0.063(4) 0.059(4) 0.047(3) 0.018(3) 0.004(3) 0.002(3)
N36 0.031(3) 0.057(4) 0.023(3) -0.002(2) 0.002(2) 0.008(3)
N4 0.061(4) 0.035(3) 0.019(3) 0.001(2) 0.009(3) 0.018(3)
N1 0.031(3) 0.040(3) 0.024(3) -0.005(2) 0.009(2) -0.004(2)
O31 0.053(3) 0.074(4) 0.059(4) -0.023(3) 0.030(3) -0.029(3)
N37 0.026(3) 0.064(4) 0.026(3) -0.009(3) 0.006(2) -0.004(3)
N44 0.033(3) 0.044(3) 0.030(3) 0.002(2) 0.009(2) -0.011(2)
N32 0.032(3) 0.043(3) 0.019(2) -0.001(2) 0.009(2) -0.009(2)
O32 0.051(3) 0.076(4) 0.054(4) 0.002(3) 0.018(3) -0.023(3)
C73 0.037(3) 0.031(3) 0.019(3) 0.003(2) 0.006(2) 0.007(3)
C20 0.027(3) 0.045(4) 0.018(3) -0.002(3) 0.002(2) -0.009(3)
N34 0.034(3) 0.051(3) 0.021(3) 0.001(2) 0.011(2) -0.003(2)
N2 0.030(3) 0.067(4) 0.031(3) -0.024(3) 0.015(2) -0.018(3)
O14 0.042(3) 0.056(3) 0.037(3) 0.008(2) 0.006(2) -0.003(2)
N38 0.028(3) 0.066(4) 0.034(3) -0.022(3) 0.008(2) -0.008(3)
N51 0.028(3) 0.071(4) 0.037(3) -0.029(3) 0.012(2) -0.017(3)
O52 0.062(4) 0.091(5) 0.033(3) -0.006(3) 0.001(3) -0.024(3)
C25 0.034(4) 0.069(5) 0.037(4) -0.027(4) 0.011(3) -0.007(3)
N47 0.031(3) 0.061(4) 0.028(3) -0.011(3) 0.011(2) -0.005(3)
C44 0.036(4) 0.045(4) 0.026(3) -0.019(3) 0.011(3) -0.009(3)
N50 0.025(3) 0.068(4) 0.036(3) -0.021(3) 0.011(2) -0.003(3)
N48 0.038(3) 0.067(4) 0.027(3) -0.009(3) 0.010(2) 0.002(3)
N35 0.042(3) 0.048(3) 0.027(3) -0.003(2) 0.007(2) 0.001(3)
N3 0.062(4) 0.038(3) 0.025(3) 0.007(2) -0.002(3) -0.005(3)
N30 0.053(4) 0.052(4) 0.034(3) -0.010(3) 0.010(3) -0.026(3)
C69 0.050(4) 0.024(3) 0.022(3) 0.006(2) 0.011(3) 0.010(3)
C45 0.042(4) 0.048(4) 0.026(3) -0.008(3) 0.018(3) -0.009(3)
N49 0.035(3) 0.063(4) 0.028(3) -0.009(3) 0.006(2) 0.006(3)
C3 0.029(3) 0.041(4) 0.025(3) -0.009(3) 0.004(2) -0.008(3)
N39 0.037(3) 0.062(4) 0.040(3) -0.022(3) 0.009(3) -0.018(3)
N52 0.035(3) 0.065(4) 0.051(4) -0.023(3) 0.017(3) -0.020(3)
N43 0.045(4) 0.043(3) 0.054(4) 0.002(3) 0.013(3) -0.017(3)
C66 0.062(5) 0.022(3) 0.027(3) 0.002(2) 0.010(3) 0.006(3)
C30 0.028(3) 0.040(3) 0.020(3) -0.007(2) 0.009(2) -0.012(3)
N40 0.044(4) 0.054(4) 0.052(4) -0.018(3) 0.014(3) -0.021(3)
C67 0.041(4) 0.024(3) 0.034(3) 0.001(3) 0.012(3) 0.001(3)
C52 0.022(3) 0.076(6) 0.037(4) -0.027(4) 0.007(3) -0.015(3)
C28 0.036(4) 0.053(4) 0.021(3) 0.008(3) 0.006(3) 0.006(3)
O57 0.122(6) 0.090(5) 0.044(4) 0.030(3) 0.033(4) 0.060(5)
C64 0.064(5) 0.031(3) 0.027(4) 0.002(3) 0.003(3) 0.003(3)
C65 0.049(4) 0.025(3) 0.048(4) 0.000(3) 0.008(3) -0.004(3)
O35 0.083(5) 0.099(5) 0.035(3) -0.010(3) 0.002(3) 0.042(4)
C63 0.042(4) 0.029(3) 0.041(4) 0.001(3) 0.008(3) 0.001(3)
C59 0.053(4) 0.033(3) 0.022(3) 0.002(3) 0.003(3) 0.002(3)
C57 0.043(4) 0.035(3) 0.027(3) 0.000(3) 0.008(3) 0.006(3)
O13 0.027(2) 0.044(3) 0.067(4) 0.005(3) -0.001(2) 0.000(2)
C10 0.046(4) 0.051(4) 0.038(4) -0.009(3) 0.016(3) -0.008(3)
C14 0.026(3) 0.102(7) 0.027(4) -0.026(4) 0.003(3) -0.010(4)
N41 0.044(4) 0.060(4) 0.049(4) -0.013(3) 0.017(3) -0.022(3)
C1 0.025(3) 0.042(4) 0.029(3) -0.008(3) 0.009(2) 0.000(3)
C74 0.044(4) 0.030(3) 0.020(3) 0.001(2) 0.009(3) 0.013(3)
C16 0.027(3) 0.049(4) 0.029(3) -0.015(3) 0.010(3) -0.017(3)
N29 0.063(4) 0.045(4) 0.050(4) -0.021(3) 0.017(3) -0.021(3)
C24 0.034(4) 0.054(5) 0.048(4) -0.031(4) 0.011(3) -0.013(3)
C31 0.031(3) 0.045(4) 0.025(3) -0.003(3) 0.009(2) -0.010(3)
N42 0.055(4) 0.068(5) 0.055(4) -0.008(4) 0.015(3) -0.025(4)
C46 0.042(4) 0.052(4) 0.022(3) -0.005(3) 0.012(3) -0.016(3)
C2 0.033(3) 0.040(4) 0.020(3) -0.007(3) 0.007(2) -0.005(3)
C32 0.030(3) 0.052(4) 0.013(3) -0.001(3) 0.004(2) -0.011(3)
C33 0.027(3) 0.054(4) 0.016(3) 0.000(3) 0.003(2) -0.010(3)
C6 0.056(5) 0.054(5) 0.032(4) -0.018(3) 0.015(3) -0.015(4)
C68 0.083(6) 0.027(3) 0.023(3) -0.001(3) 0.004(3) 0.007(3)
C7 0.041(4) 0.044(4) 0.030(4) -0.005(3) 0.009(3) -0.011(3)
C42 0.040(4) 0.045(4) 0.023(3) -0.003(3) 0.012(3) 0.001(3)
C47 0.053(4) 0.051(4) 0.035(4) 0.007(3) 0.016(3) -0.017(4)
C41 0.038(4) 0.053(4) 0.028(3) 0.002(3) 0.006(3) 0.008(3)
C22 0.042(4) 0.042(4) 0.035(4) -0.003(3) 0.005(3) -0.004(3)
C15 0.032(3) 0.054(4) 0.030(3) -0.016(3) 0.012(3) -0.013(3)
C9 0.032(3) 0.046(4) 0.035(4) -0.007(3) 0.007(3) -0.009(3)
C27 0.037(4) 0.068(5) 0.022(3) -0.004(3) 0.010(3) 0.000(3)
C39 0.020(3) 0.084(6) 0.024(3) -0.019(3) 0.001(2) -0.001(3)
O50 0.064(4) 0.073(4) 0.048(3) 0.012(3) 0.000(3) -0.004(3)
C18 0.032(3) 0.072(5) 0.035(4) -0.020(4) 0.014(3) -0.008(3)
C40 0.036(4) 0.056(5) 0.029(3) -0.003(3) 0.004(3) 0.007(3)
C62 0.079(6) 0.039(4) 0.037(4) 0.013(3) -0.008(4) -0.012(4)
C54 0.027(3) 0.065(5) 0.033(4) -0.004(3) 0.006(3) 0.008(3)
C38 0.022(3) 0.079(6) 0.030(3) -0.029(4) 0.002(3) -0.013(3)
C13 0.051(4) 0.054(5) 0.038(4) -0.022(3) 0.022(3) -0.018(4)
C53 0.021(3) 0.089(6) 0.036(4) -0.016(4) 0.004(3) 0.006(3)
C21 0.032(3) 0.046(4) 0.029(3) -0.002(3) 0.003(3) -0.013(3)
C26 0.031(4) 0.063(5) 0.022(3) -0.016(3) 0.007(3) 0.000(3)
C43 0.040(4) 0.039(4) 0.021(3) -0.009(3) 0.013(3) -0.011(3)
C58 0.057(5) 0.072(6) 0.032(4) 0.014(4) 0.010(3) 0.025(4)
C51 0.032(4) 0.077(6) 0.049(4) -0.029(4) 0.015(3) -0.026(4)
C17 0.032(4) 0.113(8) 0.039(4) -0.018(5) 0.004(3) 0.009(4)
C56 0.071(5) 0.032(4) 0.025(3) 0.005(3) 0.012(3) 0.009(3)
C8 0.030(3) 0.049(4) 0.025(3) -0.002(3) 0.007(3) -0.011(3)
C48 0.054(5) 0.053(5) 0.048(5) 0.004(4) 0.018(4) -0.024(4)
C72 0.029(4) 0.089(6) 0.034(4) 0.006(4) 0.002(3) 0.003(4)
C55 0.036(4) 0.059(5) 0.029(3) -0.011(3) 0.006(3) 0.007(3)
C35 0.057(5) 0.047(4) 0.051(5) -0.004(4) 0.016(4) -0.018(4)
C34 0.051(4) 0.045(4) 0.043(4) -0.004(3) 0.014(3) -0.017(3)
C50 0.054(5) 0.065(5) 0.044(4) -0.020(4) 0.019(4) -0.037(4)
C36 0.046(4) 0.059(5) 0.061(5) -0.026(4) 0.014(4) -0.030(4)
C4 0.061(5) 0.060(5) 0.028(4) -0.014(3) 0.020(3) -0.016(4)
C70 0.051(5) 0.074(6) 0.034(4) -0.002(4) 0.022(3) 0.019(4)
C12 0.036(4) 0.061(5) 0.032(4) -0.013(3) 0.014(3) -0.012(3)
C11 0.039(4) 0.056(5) 0.039(4) -0.023(3) 0.016(3) -0.016(3)
O53 0.088(7) 0.073(6) 0.075(7) 0.016(5) -0.005(5) 0.021(5)
C60 0.059(5) 0.110(9) 0.042(5) 0.012(5) 0.018(4) 0.029(6)
C23 0.041(4) 0.048(4) 0.058(5) -0.019(4) 0.008(4) -0.012(3)
C5 0.080(6) 0.070(6) 0.038(4) -0.031(4) 0.030(4) -0.032(5)
C49 0.063(5) 0.065(6) 0.054(5) -0.007(4) 0.020(4) -0.034(5)
C37 0.037(4) 0.063(5) 0.051(5) -0.026(4) 0.012(3) -0.023(4)
C19 0.042(4) 0.056(5) 0.033(4) -0.012(3) 0.017(3) -0.006(3)
C29 0.031(3) 0.054(4) 0.015(3) 0.005(3) -0.005(2) 0.011(3)
C61 0.050(5) 0.098(7) 0.035(4) 0.019(4) 0.019(4) 0.003(5)
C71 0.039(4) 0.118(9) 0.039(4) -0.001(5) 0.015(4) 0.003(5)
O37 0.041(3) 0.032(2) 0.0114(18) 0.0006(16) 0.0020(17) 0.0060(18)
O48 0.034(2) 0.029(2) 0.023(2) -0.0104(17) -0.0039(18) 0.0075(18)
O39 0.037(2) 0.035(2) 0.023(2) -0.0019(18) 0.0033(18) 0.0044(19)
O38 0.052(3) 0.031(2) 0.019(2) 0.0044(17) 0.004(2) 0.003(2)
O47 0.043(3) 0.046(3) 0.020(2) -0.0090(19) 0.0054(19) -0.001(2)
N6 0.031(3) 0.022(2) 0.016(2) 0.0015(18) 0.0010(19) 0.0046(19)
N18 0.046(3) 0.024(3) 0.020(2) 0.000(2) 0.012(2) 0.002(2)
N28 0.040(3) 0.022(2) 0.016(2) 0.0055(18) 0.005(2) 0.001(2)
N17 0.045(3) 0.031(3) 0.015(2) -0.002(2) 0.011(2) -0.001(2)
N27 0.033(3) 0.023(2) 0.012(2) -0.0009(18) 0.0042(18) 0.005(2)
N26 0.033(3) 0.025(2) 0.018(2) -0.0002(19) 0.0085(19) 0.003(2)
N15 0.043(3) 0.027(3) 0.024(3) -0.009(2) 0.011(2) 0.002(2)
C82 0.048(4) 0.015(3) 0.016(3) 0.005(2) 0.009(3) -0.002(2)
C104 0.036(3) 0.016(3) 0.018(3) -0.013(2) 0.003(2) -0.002(2)
C86 0.038(3) 0.022(3) 0.018(3) -0.010(2) 0.006(2) -0.001(2)
C84 0.039(3) 0.026(3) 0.011(3) -0.001(2) 0.010(2) 0.002(2)
C106 0.035(3) 0.033(3) 0.026(3) -0.014(3) 0.014(3) -0.012(3)
C85 0.039(3) 0.025(3) 0.011(2) -0.005(2) 0.008(2) -0.001(2)
C83 0.055(4) 0.023(3) 0.017(3) 0.000(2) 0.015(3) -0.001(3)
C93 0.036(3) 0.029(3) 0.014(3) 0.000(2) 0.012(2) -0.003(2)
N11 0.039(3) 0.017(2) 0.019(2) -0.0016(18) 0.009(2) -0.0006(19)
N13 0.031(3) 0.031(3) 0.010(2) 0.0026(19) 0.0005(18) 0.001(2)
N12 0.034(3) 0.032(3) 0.017(2) 0.000(2) 0.009(2) -0.003(2)
N7 0.034(3) 0.021(2) 0.014(2) -0.0019(18) 0.0015(19) 0.0003(19)
N21 0.035(3) 0.027(3) 0.018(2) 0.0024(19) 0.002(2) 0.001(2)
N5 0.034(3) 0.026(3) 0.021(2) -0.006(2) 0.005(2) 0.002(2)
N20 0.037(3) 0.025(2) 0.013(2) 0.0006(18) -0.0001(19) 0.000(2)
N19 0.048(3) 0.024(2) 0.013(2) 0.0022(18) 0.008(2) 0.006(2)
N16 0.036(3) 0.037(3) 0.020(3) -0.013(2) 0.009(2) 0.000(2)
N25 0.034(3) 0.026(3) 0.022(2) -0.002(2) 0.007(2) 0.000(2)
N24 0.040(3) 0.028(3) 0.021(2) -0.007(2) 0.008(2) -0.001(2)
N14 0.037(3) 0.029(3) 0.012(2) -0.0067(19) 0.0078(19) 0.003(2)
C103 0.043(3) 0.022(3) 0.012(2) -0.003(2) 0.002(2) 0.002(2)
C89 0.032(3) 0.019(3) 0.014(3) -0.001(2) 0.000(2) 0.005(2)
C108 0.027(3) 0.035(3) 0.016(3) -0.005(2) 0.008(2) 0.000(2)
C102 0.037(3) 0.023(3) 0.013(3) -0.003(2) 0.010(2) 0.001(2)
C96 0.039(3) 0.021(3) 0.021(3) -0.007(2) 0.008(2) 0.002(2)
C80 0.048(4) 0.021(3) 0.015(3) 0.003(2) 0.003(2) 0.010(3)
C94 0.032(3) 0.028(3) 0.011(2) -0.003(2) 0.011(2) 0.003(2)
C90 0.038(3) 0.019(3) 0.018(3) -0.001(2) 0.007(2) 0.002(2)
C95 0.040(3) 0.018(3) 0.018(3) -0.005(2) 0.008(2) 0.005(2)
C81 0.056(4) 0.025(3) 0.023(3) 0.009(2) 0.012(3) 0.016(3)
C75 0.038(3) 0.027(3) 0.021(3) -0.010(2) 0.008(2) -0.006(2)
C79 0.026(3) 0.033(3) 0.019(3) 0.002(2) -0.002(2) 0.005(2)
C91 0.058(4) 0.017(3) 0.029(3) -0.002(2) 0.018(3) -0.005(3)
C107 0.029(3) 0.035(3) 0.028(3) -0.011(3) 0.008(2) -0.006(3)
C105 0.039(3) 0.038(4) 0.025(3) -0.015(3) 0.007(3) -0.007(3)
C109 0.035(3) 0.032(3) 0.023(3) 0.005(2) 0.011(2) 0.005(3)
C92 0.047(4) 0.026(3) 0.024(3) -0.001(2) 0.017(3) -0.009(3)
O45 0.038(2) 0.027(2) 0.016(2) 0.0019(16) 0.0044(17) 0.0002(17)
O43 0.035(2) 0.027(2) 0.017(2) 0.0009(16) 0.0012(17) 0.0024(17)
O46 0.035(2) 0.044(3) 0.015(2) -0.0027(17) 0.0045(17) 0.0062(19)
O42 0.037(2) 0.039(3) 0.021(2) -0.0020(18) 0.0026(18) -0.0069(19)
O41 0.034(2) 0.034(2) 0.023(2) -0.0043(18) 0.0033(17) -0.0040(18)
N10 0.033(3) 0.024(2) 0.021(2) -0.0032(19) 0.006(2) 0.002(2)
N22 0.026(2) 0.027(3) 0.017(2) -0.0051(19) 0.0035(19) -0.0034(19)
N23 0.029(2) 0.026(2) 0.018(2) -0.0003(19) 0.0062(19) -0.003(2)
N8 0.030(3) 0.022(2) 0.016(2) 0.0003(18) 0.0049(19) 0.0011(19)
N9 0.032(3) 0.023(2) 0.023(2) -0.0038(19) 0.006(2) -0.002(2)
C100 0.033(3) 0.018(3) 0.022(3) 0.003(2) 0.009(2) -0.002(2)
C97 0.039(3) 0.020(3) 0.021(3) -0.001(2) 0.012(2) -0.003(2)
C101 0.037(3) 0.023(3) 0.015(3) 0.000(2) 0.008(2) -0.002(2)
C76 0.030(3) 0.029(3) 0.021(3) -0.006(2) 0.009(2) -0.009(2)
C88 0.033(3) 0.027(3) 0.015(3) -0.001(2) 0.006(2) 0.001(2)
C87 0.027(3) 0.030(3) 0.019(3) 0.000(2) 0.008(2) 0.001(2)
C99 0.038(3) 0.019(3) 0.021(3) 0.001(2) 0.010(2) 0.005(2)
C110 0.035(3) 0.023(3) 0.019(3) 0.003(2) 0.008(2) 0.004(2)
C78 0.024(3) 0.036(3) 0.017(3) -0.003(2) 0.004(2) -0.002(2)
C98 0.028(3) 0.027(3) 0.024(3) 0.001(2) 0.008(2) -0.005(2)
O40 0.066(3) 0.032(2) 0.012(2) 0.0030(17) -0.004(2) -0.003(2)
O44 0.032(2) 0.028(2) 0.024(2) -0.0003(17) 0.0020(18) -0.0008(17)
C77 0.025(3) 0.030(3) 0.024(3) -0.007(2) 0.005(2) -0.006(2)
O56 0.061(5) 0.099(7) 0.053(5) 0.013(5) 0.016(4) 0.002(5)
O54 0.085(7) 0.114(9) 0.071(7) 0.010(6) 0.034(6) 0.023(7)
O55 0.072(8) 0.069(8) 0.041(6) 0.001(6) 0.015(6) 0.008(6)
O58 0.044(12) 0.072(16) 0.058(14) -0.023(12) 0.021(11) -0.017(11)

loop_
_atom_type_symbol
_atom_type_description
_atom_type_scat_dispersion_real
_atom_type_scat_dispersion_imag
_atom_type_scat_source
C C 0.0181 0.0091 'International Tables Vol C Tables 4.2.6.8 and 6.1.1.4'
H H 0.0000 0.0000 'International Tables Vol C Tables 4.2.6.8 and 6.1.1.4'
N N 0.0311 0.0180 'International Tables Vol C Tables 4.2.6.8 and 6.1.1.4'
O O 0.0492 0.0322 'International Tables Vol C Tables 4.2.6.8 and 6.1.1.4'
S S 0.3331 0.5567 'International Tables Vol C Tables 4.2.6.8 and 6.1.1.4'
U U -4.3638 13.4090 'International Tables Vol C Tables 4.2.6.8 and 6.1.1.4'

loop_
_exptl_crystal_face_index_h
_exptl_crystal_face_index_k
_exptl_crystal_face_index_l
_exptl_crystal_face_perp_dist
0.00 1.00 1.00 0.1380
0.00 -1.00 0.00 0.1490
0.00 -2.00 1.00 0.1560
0.00 1.00 -2.00 0.1650
0.00 0.00 -1.00 0.1190
0.00 0.00 1.00 0.1030
-1.00 2.00 1.00 0.1640
-1.00 2.00 0.00 0.1770
-1.00 2.00 2.00 0.1470
-1.00 1.00 -2.00 0.1470
-1.00 1.00 -1.00 0.1600
-2.00 2.00 -1.00 0.1630
2.00 -2.00 1.00 0.1390
1.00 -1.00 0.00 0.1340
2.00 -2.00 -1.00 0.1430
1.00 -1.00 -1.00 0.1500
2.00 -1.00 2.00 0.1130
-1.00 1.00 2.00 0.1210
1.00 -1.00 -2.00 0.1500
-1.00 0.00 -1.00 0.0700
1.00 0.00 1.00 0.0720
-2.00 1.00 1.00 0.1190
2.00 -1.00 -1.00 0.1270
2.00 0.00 1.00 0.0600
-2.00 0.00 -1.00 0.0590
-2.00 1.00 2.00 0.1110
1.00 0.00 0.00 0.0510
-1.00 0.00 0.00 0.0580
2.00 1.00 2.00 0.0790
-2.00 0.00 1.00 0.0810
1.00 1.00 2.00 0.0850
-2.00 -1.00 -1.00 0.0910
2.00 1.00 1.00 0.0810
-1.00 0.00 1.00 0.0960
1.00 0.00 -1.00 0.1090
2.00 1.00 0.00 0.1010
1.00 1.00 1.00 0.0990
-1.00 -1.00 -1.00 0.1080
-1.00 0.00 2.00 0.1030
-1.00 -1.00 0.00 0.1190
1.00 1.00 0.00 0.1270
2.00 1.00 -2.00 0.1470
1.00 0.00 -2.00 0.1270
0.00 1.00 2.00 0.1150
0.00 -1.00 -2.00 0.1510
-1.00 -2.00 -2.00 0.1280
1.00 2.00 2.00 0.1180
-1.00 -2.00 -1.00 0.1210
1.00 2.00 1.00 0.1290
-1.00 0.00 -2.00 0.0800

loop_
_geom_angle_atom_site_label_1
_geom_angle_atom_site_label_2
_geom_angle_atom_site_label_3
_geom_angle
_geom_angle_site_symmetry_1
_geom_angle_site_symmetry_3
_geom_angle_publ_flag
S1 U1 U2 143.23(3) . . ?
O7 U1 U2 36.28(10) . . ?
O7 U1 S1 178.72(10) . . ?
O7 U1 O5 150.75(15) . . ?
O7 U1 O4 151.46(15) . . ?
O6 U1 U2 36.50(9) . . ?
O6 U1 S1 106.73(10) . . ?
O6 U1 O7 72.78(14) . . ?
O6 U1 O5 77.98(14) . . ?
O6 U1 O4 134.51(15) . . ?
O5 U1 U2 114.47(11) . . ?
O5 U1 S1 28.79(11) . . ?
O5 U1 O4 57.29(16) . . ?
O4 U1 U2 169.27(13) . . ?
O4 U1 S1 28.73(11) . . ?
O3 U1 U2 115.20(14) . . ?
O3 U1 S1 101.49(14) . . ?
O3 U1 O7 79.08(17) . . ?
O3 U1 O6 151.52(17) . . ?
O3 U1 O5 130.03(18) . . ?
O3 U1 O4 73.98(18) . . ?
O1 U1 U2 90.58(14) . . ?
O1 U1 S1 88.10(14) . . ?
O1 U1 O7 93.06(17) . . ?
O1 U1 O6 88.76(17) . . ?
O1 U1 O5 85.96(17) . . ?
O1 U1 O4 95.39(18) . . ?
O1 U1 O3 88.4(2) . . ?
O1 U1 O2 178.4(2) . . ?
O2 U1 U2 88.71(16) . . ?
O2 U1 S1 91.60(15) . . ?
O2 U1 O7 87.22(18) . . ?
O2 U1 O6 89.81(19) . . ?
O2 U1 O5 93.02(18) . . ?
O2 U1 O4 85.09(19) . . ?
O2 U1 O3 93.2(2) . . ?
S2 U2 U1 144.39(3) . . ?
O7 U2 U1 36.55(9) . . ?
O7 U2 S2 108.05(10) . . ?
O7 U2 O11 136.83(13) . . ?
O7 U2 O6 73.10(14) . . ?
O7 U2 O12 80.20(13) . . ?
O7 U2 O10 150.31(15) . 4_576 ?
O11 U2 U1 172.55(10) . . ?
O11 U2 S2 28.78(10) . . ?
O6 U2 U1 36.56(10) . . ?
O6 U2 S2 175.96(10) . . ?
O6 U2 O11 149.85(14) . . ?
O6 U2 O12 153.27(14) . . ?
O9 U2 U1 91.51(14) . . ?
O9 U2 S2 90.75(14) . . ?
O9 U2 O7 88.36(17) . . ?
O9 U2 O11 91.60(17) . . ?
O9 U2 O6 93.16(16) . . ?
O9 U2 O12 87.29(16) . . ?
O9 U2 O10 91.11(17) . 4_576 ?
O12 U2 U1 116.72(10) . . ?
O12 U2 S2 27.98(10) . . ?
O12 U2 O11 56.69(13) . . ?
O10 U2 U1 113.85(12) 4_576 . ?
O10 U2 S2 101.64(12) 4_576 . ?
O10 U2 O11 72.86(15) 4_576 . ?
O10 U2 O6 77.30(16) 4_576 . ?
O10 U2 O12 129.43(15) 4_576 . ?
O8 U2 U1 89.01(17) . . ?
O8 U2 S2 87.30(16) . . ?
O8 U2 O7 90.5(2) . . ?
O8 U2 O11 87.58(19) . . ?
O8 U2 O6 88.83(18) . . ?
O8 U2 O9 177.31(19) . . ?
O8 U2 O12 90.12(18) . . ?
O8 U2 O10 91.1(2) . 4_576 ?
O18 U3 O19 71.00(15) 3_567 . ?
O18 U3 O16 141.01(16) 3_567 . ?
O18 U3 O17 69.74(17) 3_567 . ?
O16 U3 O19 147.94(15) . . ?
O16 U3 O17 71.44(16) . . ?
O15 U3 O18 142.89(17) . 3_567 ?
O15 U3 O19 71.91(16) . . ?
O15 U3 O16 76.10(17) . . ?
O15 U3 O17 147.05(17) . . ?
O17 U3 O19 140.00(15) . . ?
O14 U3 O18 90.4(2) . 3_567 ?
O14 U3 O19 94.3(2) . . ?
O14 U3 O16 88.4(2) . . ?
O14 U3 O15 91.3(3) . . ?
O14 U3 O17 93.3(2) . . ?
O13 U3 O18 88.5(2) . 3_567 ?
O13 U3 O19 85.7(2) . . ?
O13 U3 O16 92.2(2) . . ?
O13 U3 O15 89.9(3) . . ?
O13 U3 O17 85.9(2) . . ?
O13 U3 O14 178.8(3) . . ?
O11 S2 U2 52.75(18) . . ?
O12 S2 U2 50.80(15) . . ?
O12 S2 O11 103.4(2) . . ?
O12 S2 O16 107.9(3) . . ?
O20 S2 U2 129.1(3) . . ?
O20 S2 O11 110.6(3) . . ?
O20 S2 O12 111.9(3) . . ?
O20 S2 O16 114.0(3) . . ?
O16 S2 U2 116.9(2) . . ?
O16 S2 O11 108.4(3) . . ?
O5 S1 U1 51.18(16) . . ?
O4 S1 U1 52.52(19) . . ?
O4 S1 O5 103.2(3) . . ?
O22 S1 U1 117.4(2) . . ?
O22 S1 O5 110.4(3) . . ?
O22 S1 O4 109.9(3) . . ?
O21 S1 U1 131.4(3) . . ?
O21 S1 O5 110.7(4) . . ?
O21 S1 O4 111.2(3) . . ?
O21 S1 O22 111.1(3) . . ?
U2 O7 U1 107.17(15) . . ?
S2 O11 U2 98.5(2) . . ?
U2 O6 U1 106.94(15) . . ?
S2 O12 U2 101.2(2) . . ?
S1 O5 U1 100.0(2) . . ?
C74 O10 U2 141.9(4) . 4_575 ?
S1 O4 U1 98.8(2) . . ?
C19 O18 U3 135.0(5) . 3_567 ?
C30 O19 U3 120.9(4) . . ?
S2 O16 U3 142.6(3) . . ?
C56 O3 U1 144.4(5) . . ?
C1 O15 U3 160.1(5) . . ?
C30 N33 C31 123.1(5) . . ?
C30 N33 C43 109.5(5) . . ?
C31 N33 C43 122.8(5) . . ?
C20 N31 C33 111.5(6) . . ?
C20 N31 C21 121.6(6) . . ?
C21 N31 C33 120.7(6) . . ?
U3 O17 H17A 109.5 . . ?
U3 O17 H17B 109.5 . . ?
H17A O17 H17B 104.2 . . ?
C44 N46 C45 122.1(6) . . ?
C44 N46 C43 112.5(6) . . ?
C45 N46 C43 124.1(6) . . ?
H51C O51 H51D 104.4 . . ?
C45 N45 C32 122.7(6) . . ?
C46 N45 C45 121.3(6) . . ?
C46 N45 C32 111.4(6) . . ?
H49C O49 H49D 104.6 . . ?
C28 N36 C27 120.6(6) . . ?
C28 N36 C40 111.9(6) . . ?
C27 N36 C40 122.7(6) . . ?
C69 N4 C68 119.2(7) . . ?
C69 N4 C70 120.6(7) . . ?
C70 N4 C68 120.1(6) . . ?
C3 N1 C6 120.9(6) . . ?
C3 N1 C7 119.8(5) . . ?
C6 N1 C7 119.3(6) . . ?
C27 N37 C39 122.5(6) . . ?
C26 N37 C27 123.6(6) . . ?
C26 N37 C39 111.5(7) . . ?
C46 N44 C33 113.0(6) . . ?
C46 N44 C47 123.6(6) . . ?
C47 N44 C33 122.7(6) . . ?
C20 N32 C31 123.5(5) . . ?
C20 N32 C32 112.0(5) . . ?
C32 N32 C31 123.6(5) . . ?
C69 C73 C74 119.1(6) . . ?
C69 C73 C72 119.3(6) . . ?
C72 C73 C74 121.5(6) . . ?
O28 C20 N31 126.4(7) . . ?
O28 C20 N32 125.3(6) . . ?
N31 C20 N32 108.3(5) . . ?
C30 N34 C42 111.1(5) . . ?
C30 N34 C29 121.7(5) . . ?
C42 N34 C29 124.5(6) . . ?
C14 N2 C15 120.8(7) . . ?
C14 N2 C13 118.2(6) . . ?
C15 N2 C13 120.8(7) . . ?
C25 N38 C38 123.0(6) . . ?
C26 N38 C25 124.2(6) . . ?
C26 N38 C38 112.0(7) . . ?
C52 N51 C38 110.8(7) . . ?
C52 N51 C51 120.8(6) . . ?
C51 N51 C38 120.6(6) . . ?
N38 C25 H25A 108.6 . . ?
N38 C25 H25B 108.6 . . ?
N38 C25 N39 114.8(6) . . ?
H25A C25 H25B 107.5 . . ?
N39 C25 H25A 108.6 . . ?
N39 C25 H25B 108.6 . . ?
C44 N47 C42 111.7(6) . . ?
C44 N47 C55 122.8(6) . . ?
C55 N47 C42 124.5(7) . . ?
O34 C44 N46 126.2(7) . . ?
O34 C44 N47 126.7(7) . . ?
N46 C44 N47 107.1(6) . . ?
C52 N50 C39 112.1(7) . . ?
C52 N50 C53 122.9(6) . . ?
C53 N50 C39 122.5(7) . . ?
C54 N48 C41 111.8(6) . . ?
C54 N48 C55 121.1(6) . . ?
C55 N48 C41 124.0(7) . . ?
C28 N35 C41 112.8(6) . . ?
C28 N35 C29 120.4(6) . . ?
C41 N35 C29 126.6(6) . . ?
C59 N3 C62 119.1(7) . . ?
C61 N3 C59 121.6(7) . . ?
C61 N3 C62 119.2(7) . . ?
C22 N30 C21 121.9(6) . . ?
C22 N30 C34 113.0(6) . . ?
C34 N30 C21 124.2(6) . . ?
N4 C69 C73 120.4(7) . . ?
N4 C69 H69 119.8 . . ?
C73 C69 H69 119.8 . . ?
N46 C45 N45 114.5(5) . . ?
N46 C45 H45A 108.6 . . ?
N46 C45 H45B 108.6 . . ?
N45 C45 H45A 108.6 . . ?
N45 C45 H45B 108.6 . . ?
H45A C45 H45B 107.6 . . ?
C40 N49 C53 125.5(6) . . ?
C54 N49 C40 112.6(6) . . ?
C54 N49 C53 121.6(7) . . ?
N1 C3 H3 119.6 . . ?
N1 C3 C2 120.9(6) . . ?
C2 C3 H3 119.6 . . ?
C25 N39 C37 122.5(6) . . ?
C24 N39 C25 121.8(6) . . ?
C24 N39 C37 111.6(7) . . ?
C50 N52 C51 122.5(7) . . ?
C50 N52 C37 111.8(8) . . ?
C37 N52 C51 125.5(7) . . ?
C47 N43 C34 123.4(7) . . ?
C48 N43 C47 123.1(7) . . ?
C48 N43 C34 112.4(7) . . ?
H66A C66 H66B 107.7 . . ?
C67 C66 H66A 108.9 . . ?
C67 C66 H66B 108.9 . . ?
C67 C66 C65 113.4(6) . . ?
C65 C66 H66A 108.9 . . ?
C65 C66 H66B 108.9 . . ?
O19 C30 N33 124.3(6) . . ?
O19 C30 N34 125.7(6) . . ?
N34 C30 N33 110.0(5) . . ?
C24 N40 C36 111.7(7) . . ?
C24 N40 C23 122.7(6) . . ?
C23 N40 C36 125.2(8) . . ?
C66 C67 H67A 108.8 . . ?
C66 C67 H67B 108.8 . . ?
C66 C67 C68 113.7(6) . . ?
H67A C67 H67B 107.7 . . ?
C68 C67 H67A 108.8 . . ?
C68 C67 H67B 108.8 . . ?
O30 C52 N51 125.5(9) . . ?
O30 C52 N50 126.5(8) . . ?
N50 C52 N51 108.0(6) . . ?
O24 C28 N36 127.3(7) . . ?
O24 C28 N35 125.3(7) . . ?
N36 C28 N35 107.3(6) . . ?
H64A C64 H64B 107.8 . . ?
C65 C64 H64A 109.0 . . ?
C65 C64 H64B 109.0 . . ?
C63 C64 H64A 109.0 . . ?
C63 C64 H64B 109.0 . . ?
C63 C64 C65 113.0(6) . . ?
C66 C65 H65A 108.4 . . ?
C66 C65 H65B 108.4 . . ?
C64 C65 C66 115.5(6) . . ?
C64 C65 H65A 108.4 . . ?
C64 C65 H65B 108.4 . . ?
H65A C65 H65B 107.5 . . ?
C64 C63 H63A 108.7 . . ?
C64 C63 H63B 108.7 . . ?
C64 C63 C62 114.4(6) . . ?
H63A C63 H63B 107.6 . . ?
C62 C63 H63A 108.7 . . ?
C62 C63 H63B 108.7 . . ?
N3 C59 H59 120.0 . . ?
N3 C59 C57 120.0(7) . . ?
C57 C59 H59 120.0 . . ?
C59 C57 C58 119.3(7) . . ?
C59 C57 C56 118.9(6) . . ?
C58 C57 C56 121.8(6) . . ?
H10A C10 H10B 107.8 . . ?
C9 C10 H10A 109.0 . . ?
C9 C10 H10B 109.0 . . ?
C9 C10 C11 113.0(7) . . ?
C11 C10 H10A 109.0 . . ?
C11 C10 H10B 109.0 . . ?
N2 C14 H14 120.0 . . ?
N2 C14 C17 120.0(7) . . ?
C17 C14 H14 120.0 . . ?
C50 N41 C36 111.7(7) . . ?
C50 N41 C49 122.5(7) . . ?
C36 N41 C49 122.6(8) . . ?
O23 C1 O15 124.9(7) . . ?
O23 C1 C2 119.4(6) . . ?
O15 C1 C2 115.6(6) . . ?
O10 C74 C73 115.1(6) . . ?
O36 C74 O10 125.9(6) . . ?
O36 C74 C73 118.9(6) . . ?
C15 C16 C18 119.1(6) . . ?
C15 C16 C19 119.5(7) . . ?
C18 C16 C19 121.3(6) . . ?
C22 N29 C35 111.5(6) . . ?
C22 N29 C23 122.1(7) . . ?
C23 N29 C35 124.9(7) . . ?
O26 C24 N39 125.1(9) . . ?
O26 C24 N40 126.0(8) . . ?
N39 C24 N40 108.7(7) . . ?
N33 C31 N32 113.4(5) . . ?
N33 C31 H31A 108.9 . . ?
N33 C31 H31B 108.9 . . ?
N32 C31 H31A 108.9 . . ?
N32 C31 H31B 108.9 . . ?
H31A C31 H31B 107.7 . . ?
C48 N42 C35 113.3(7) . . ?
C48 N42 C49 123.0(8) . . ?
C49 N42 C35 123.7(8) . . ?
O33 C46 N45 124.4(7) . . ?
O33 C46 N44 127.4(7) . . ?
N44 C46 N45 108.2(6) . . ?
C3 C2 C1 120.2(5) . . ?
C4 C2 C3 117.8(6) . . ?
C4 C2 C1 121.9(6) . . ?
N45 C32 N32 115.6(5) . . ?
N45 C32 H32 111.3 . . ?
N45 C32 C33 103.1(5) . . ?
N32 C32 H32 111.3 . . ?
N32 C32 C33 103.6(5) . . ?
C33 C32 H32 111.3 . . ?
N31 C33 C32 103.1(5) . . ?
N31 C33 H33 111.4 . . ?
N44 C33 N31 115.7(5) . . ?
N44 C33 C32 103.0(5) . . ?
N44 C33 H33 111.4 . . ?
C32 C33 H33 111.4 . . ?
N1 C6 H6 119.6 . . ?
N1 C6 C5 120.7(7) . . ?
C5 C6 H6 119.6 . . ?
N4 C68 C67 110.0(6) . . ?
N4 C68 H68A 109.7 . . ?
N4 C68 H68B 109.7 . . ?
C67 C68 H68A 109.7 . . ?
C67 C68 H68B 109.7 . . ?
H68A C68 H68B 108.2 . . ?
N1 C7 H7A 109.3 . . ?
N1 C7 H7B 109.3 . . ?
N1 C7 C8 111.4(6) . . ?
H7A C7 H7B 108.0 . . ?
C8 C7 H7A 109.3 . . ?
C8 C7 H7B 109.3 . . ?
N34 C42 H42 111.3 . . ?
N34 C42 C43 103.0(5) . . ?
N47 C42 N34 115.4(6) . . ?
N47 C42 H42 111.3 . . ?
N47 C42 C43 104.0(6) . . ?
C43 C42 H42 111.3 . . ?
N44 C47 N43 114.3(6) . . ?
N44 C47 H47A 108.7 . . ?
N44 C47 H47B 108.7 . . ?
N43 C47 H47A 108.7 . . ?
N43 C47 H47B 108.7 . . ?
H47A C47 H47B 107.6 . . ?
N48 C41 H41 111.5 . . ?
N48 C41 C40 101.8(6) . . ?
N35 C41 N48 116.1(6) . . ?
N35 C41 H41 111.5 . . ?
N35 C41 C40 103.6(6) . . ?
C40 C41 H41 111.5 . . ?
O27 C22 N30 125.9(7) . . ?
O27 C22 N29 125.8(7) . . ?
N30 C22 N29 108.3(7) . . ?
N2 C15 C16 120.6(7) . . ?
N2 C15 H15 119.7 . . ?
C16 C15 H15 119.7 . . ?
C10 C9 H9A 109.5 . . ?
C10 C9 H9B 109.5 . . ?
H9A C9 H9B 108.1 . . ?
C8 C9 C10 110.5(6) . . ?
C8 C9 H9A 109.5 . . ?
C8 C9 H9B 109.5 . . ?
N36 C27 H27A 108.9 . . ?
N36 C27 H27B 108.9 . . ?
N37 C27 N36 113.4(6) . . ?
N37 C27 H27A 108.9 . . ?
N37 C27 H27B 108.9 . . ?
H27A C27 H27B 107.7 . . ?
N37 C39 H39 111.4 . . ?
N37 C39 C38 103.5(6) . . ?
N50 C39 N37 115.1(5) . . ?
N50 C39 H39 111.4 . . ?
N50 C39 C38 103.6(6) . . ?
C38 C39 H39 111.4 . . ?
H50A O50 H50B 104.5 . . ?
C16 C18 H18 120.4 . . ?
C17 C18 C16 119.2(7) . . ?
C17 C18 H18 120.4 . . ?
N36 C40 C41 102.7(6) . . ?
N36 C40 H40 110.9 . . ?
N49 C40 N36 117.1(7) . . ?
N49 C40 C41 103.8(6) . . ?
N49 C40 H40 110.9 . . ?
C41 C40 H40 110.9 . . ?
N3 C62 C63 110.5(6) . . ?
N3 C62 H62A 109.5 . . ?
N3 C62 H62B 109.5 . . ?
C63 C62 H62A 109.5 . . ?
C63 C62 H62B 109.5 . . ?
H62A C62 H62B 108.1 . . ?
O29 C54 N48 126.3(7) . . ?
O29 C54 N49 125.7(7) . . ?
N48 C54 N49 108.0(6) . . ?
N38 C38 N51 114.7(6) . . ?
N38 C38 C39 103.4(6) . . ?
N38 C38 H38 111.4 . . ?
N51 C38 C39 103.8(6) . . ?
N51 C38 H38 111.4 . . ?
C39 C38 H38 111.4 . . ?
N2 C13 H13A 109.9 . . ?
N2 C13 H13B 109.9 . . ?
N2 C13 C12 109.1(6) . . ?
H13A C13 H13B 108.3 . . ?
C12 C13 H13A 109.9 . . ?
C12 C13 H13B 109.9 . . ?
N50 C53 N49 113.5(6) . . ?
N50 C53 H53A 108.9 . . ?
N50 C53 H53B 108.9 . . ?
N49 C53 H53A 108.9 . . ?
N49 C53 H53B 108.9 . . ?
H53A C53 H53B 107.7 . . ?
N31 C21 N30 113.3(6) . . ?
N31 C21 H21A 108.9 . . ?
N31 C21 H21B 108.9 . . ?
N30 C21 H21A 108.9 . . ?
N30 C21 H21B 108.9 . . ?
H21A C21 H21B 107.7 . . ?
O25 C26 N37 125.7(7) . . ?
O25 C26 N38 125.6(7) . . ?
N37 C26 N38 108.7(6) . . ?
N33 C43 C42 103.8(5) . . ?
N33 C43 H43 110.9 . . ?
N46 C43 N33 116.3(6) . . ?
N46 C43 C42 103.7(6) . . ?
N46 C43 H43 110.9 . . ?
C42 C43 H43 110.9 . . ?
C57 C58 H58 120.4 . . ?
C57 C58 C60 119.3(8) . . ?
C60 C58 H58 120.4 . . ?
N51 C51 N52 113.6(6) . . ?
N51 C51 H51A 108.8 . . ?
N51 C51 H51B 108.8 . . ?
N52 C51 H51A 108.8 . . ?
N52 C51 H51B 108.8 . . ?
H51A C51 H51B 107.7 . . ?
C14 C17 H17 119.9 . . ?
C18 C17 C14 120.3(9) . . ?
C18 C17 H17 119.9 . . ?
O3 C56 C57 114.6(6) . . ?
O57 C56 O3 127.0(7) . . ?
O57 C56 C57 118.4(7) . . ?
C7 C8 H8A 109.6 . . ?
C7 C8 H8B 109.6 . . ?
C9 C8 C7 110.3(6) . . ?
C9 C8 H8A 109.6 . . ?
C9 C8 H8B 109.6 . . ?
H8A C8 H8B 108.1 . . ?
O32 C48 N43 124.7(8) . . ?
O32 C48 N42 127.0(8) . . ?
N42 C48 N43 108.2(8) . . ?
C73 C72 H72 120.3 . . ?
C71 C72 C73 119.3(8) . . ?
C71 C72 H72 120.3 . . ?
N47 C55 N48 113.5(6) . . ?
N47 C55 H55A 108.9 . . ?
N47 C55 H55B 108.9 . . ?
N48 C55 H55A 108.9 . . ?
N48 C55 H55B 108.9 . . ?
H55A C55 H55B 107.7 . . ?
N29 C35 H35 111.3 . . ?
N29 C35 C34 103.3(6) . . ?
N42 C35 N29 115.2(8) . . ?
N42 C35 H35 111.3 . . ?
N42 C35 C34 103.9(7) . . ?
C34 C35 H35 111.3 . . ?
N30 C34 N43 115.2(7) . . ?
N30 C34 C35 103.4(6) . . ?
N30 C34 H34 111.8 . . ?
N43 C34 C35 102.0(6) . . ?
N43 C34 H34 111.8 . . ?
C35 C34 H34 111.8 . . ?
O31 C50 N52 124.8(10) . . ?
O31 C50 N41 126.5(9) . . ?
N41 C50 N52 108.8(7) . . ?
N40 C36 H36 111.0 . . ?
N40 C36 C37 104.2(7) . . ?
N41 C36 N40 115.8(6) . . ?
N41 C36 H36 111.0 . . ?
N41 C36 C37 103.4(7) . . ?
C37 C36 H36 111.0 . . ?
C2 C4 H4 119.7 . . ?
C5 C4 C2 120.6(7) . . ?
C5 C4 H4 119.7 . . ?
N4 C70 H70 119.2 . . ?
N4 C70 C71 121.7(7) . . ?
C71 C70 H70 119.2 . . ?
C13 C12 H12A 108.5 . . ?
C13 C12 H12B 108.5 . . ?
H12A C12 H12B 107.5 . . ?
C11 C12 C13 114.9(7) . . ?
C11 C12 H12A 108.5 . . ?
C11 C12 H12B 108.5 . . ?
C10 C11 H11A 109.7 . . ?
C10 C11 H11B 109.7 . . ?
C12 C11 C10 110.0(7) . . ?
C12 C11 H11A 109.7 . . ?
C12 C11 H11B 109.7 . . ?
H11A C11 H11B 108.2 . . ?
C58 C60 H60 120.4 . . ?
C61 C60 C58 119.2(8) . . ?
C61 C60 H60 120.4 . . ?
N40 C23 H23A 108.8 . . ?
N40 C23 H23B 108.8 . . ?
N29 C23 N40 113.9(7) . . ?
N29 C23 H23A 108.8 . . ?
N29 C23 H23B 108.8 . . ?
H23A C23 H23B 107.7 . . ?
C6 C5 H5 120.5 . . ?
C4 C5 C6 119.1(7) . . ?
C4 C5 H5 120.5 . . ?
N41 C49 H49A 108.7 . . ?
N41 C49 H49B 108.7 . . ?
N42 C49 N41 114.2(7) . . ?
N42 C49 H49A 108.7 . . ?
N42 C49 H49B 108.7 . . ?
H49A C49 H49B 107.6 . . ?
N39 C37 C36 102.9(6) . . ?
N39 C37 H37 111.4 . . ?
N52 C37 N39 115.8(7) . . ?
N52 C37 C36 103.5(7) . . ?
N52 C37 H37 111.4 . . ?
C36 C37 H37 111.4 . . ?
O18 C19 C16 113.2(7) . . ?
O35 C19 O18 126.5(7) . . ?
O35 C19 C16 120.2(7) . . ?
N34 C29 N35 110.2(6) . . ?
N34 C29 H29A 109.6 . . ?
N34 C29 H29B 109.6 . . ?
N35 C29 H29A 109.6 . . ?
N35 C29 H29B 109.6 . . ?
H29A C29 H29B 108.1 . . ?
N3 C61 C60 120.6(7) . . ?
N3 C61 H61 119.7 . . ?
C60 C61 H61 119.7 . . ?
C72 C71 H71 120.7 . . ?
C70 C71 C72 118.6(8) . . ?
C70 C71 H71 120.7 . . ?
C104 N6 C103 123.5(5) . . ?
C104 N6 C89 113.4(5) . . ?
C103 N6 C89 122.6(5) . . ?
C82 N18 C81 121.4(6) . . ?
C82 N18 C91 111.6(5) . . ?
C91 N18 C81 122.7(5) . . ?
C84 N28 C83 122.2(5) . . ?
C84 N28 C93 112.7(5) . . ?
C83 N28 C93 124.2(5) . . ?
C82 N17 C83 122.8(5) . . ?
C82 N17 C92 113.3(5) . . ?
C92 N17 C83 123.4(6) . . ?
C84 N27 C85 122.0(5) . . ?
C84 N27 C94 111.7(5) . . ?
C85 N27 C94 122.4(5) . . ?
C86 N26 C85 123.0(5) . . ?
C86 N26 C95 112.4(5) . . ?
C85 N26 C95 123.2(5) . . ?
C106 N15 C107 122.0(6) . . ?
C106 N15 C92 111.9(5) . . ?
C107 N15 C92 122.8(5) . . ?
O38 C82 N18 126.0(6) . . ?
O38 C82 N17 126.3(6) . . ?
N17 C82 N18 107.7(5) . . ?
O48 C104 N6 126.9(6) . . ?
O48 C104 N5 125.2(6) . . ?
N6 C104 N5 107.8(5) . . ?
O39 C86 N26 125.4(6) . . ?
O39 C86 N25 125.7(6) . . ?
N26 C86 N25 108.9(5) . . ?
O37 C84 N28 126.6(6) . . ?
O37 C84 N27 125.8(6) . . ?
N28 C84 N27 107.6(5) . . ?
O47 C106 N15 125.7(6) . . ?
O47 C106 N16 126.4(6) . . ?
N16 C106 N15 107.9(6) . . ?
N27 C85 N26 113.7(4) . . ?
N27 C85 H85A 108.8 . . ?
N27 C85 H85B 108.8 . . ?
N26 C85 H85A 108.8 . . ?
N26 C85 H85B 108.8 . . ?
H85A C85 H85B 107.7 . . ?
N28 C83 N17 113.2(5) . . ?
N28 C83 H83A 108.9 . . ?
N28 C83 H83B 108.9 . . ?
N17 C83 H83A 108.9 . . ?
N17 C83 H83B 108.9 . . ?
H83A C83 H83B 107.8 . . ?
N28 C93 H93 111.7 . . ?
N28 C93 N14 114.2(5) . . ?
N28 C93 C94 103.6(5) . . ?
N14 C93 H93 111.7 . . ?
N14 C93 C94 103.2(4) . . ?
C94 C93 H93 111.7 . . ?
C99 N11 C96 123.0(5) . . ?
C110 N11 C96 111.7(5) . . ?
C110 N11 C99 123.2(5) . . ?
C108 N13 C94 112.2(5) . . ?
C108 N13 C109 123.3(5) . . ?
C109 N13 C94 124.3(5) . . ?
C109 N12 C95 123.8(5) . . ?
C110 N12 C95 112.5(5) . . ?
C110 N12 C109 122.9(5) . . ?
C103 N7 C88 122.3(5) . . ?
C102 N7 C103 120.6(5) . . ?
C102 N7 C88 111.9(5) . . ?
C79 N21 C88 123.2(5) . . ?
C78 N21 C79 124.6(5) . . ?
C78 N21 C88 112.1(5) . . ?
C104 N5 C90 111.7(5) . . ?
C104 N5 C105 123.6(5) . . ?
C105 N5 C90 123.2(5) . . ?
C80 N20 C89 112.1(5) . . ?
C80 N20 C79 123.3(5) . . ?
C79 N20 C89 123.0(5) . . ?
C80 N19 C90 112.0(5) . . ?
C80 N19 C81 123.6(5) . . ?
C81 N19 C90 122.6(6) . . ?
C106 N16 C91 112.8(5) . . ?
C106 N16 C105 124.1(6) . . ?
C91 N16 C105 122.9(6) . . ?
C86 N25 C96 111.8(5) . . ?
C86 N25 C75 123.9(5) . . ?
C75 N25 C96 124.3(5) . . ?
C97 N24 C75 123.0(5) . . ?
C76 N24 C75 121.9(5) . . ?
C76 N24 C97 113.1(5) . . ?
C108 N14 C93 112.5(5) . . ?
C108 N14 C107 122.2(5) . . ?
C107 N14 C93 122.3(5) . . ?
N6 C103 N7 113.4(4) . . ?
N6 C103 H10C 108.9 . . ?
N6 C103 H10D 108.9 . . ?
N7 C103 H10C 108.9 . . ?
N7 C103 H10D 108.9 . . ?
H10C C103 H10D 107.7 . . ?
N6 C89 H89 111.7 . . ?
N6 C89 C90 102.2(5) . . ?
N20 C89 N6 115.4(5) . . ?
N20 C89 H89 111.7 . . ?
N20 C89 C90 103.3(4) . . ?
C90 C89 H89 111.7 . . ?
N14 C108 N13 107.8(5) . . ?
O46 C108 N13 125.8(6) . . ?
O46 C108 N14 126.3(6) . . ?
O43 C102 N7 125.6(5) . . ?
O43 C102 N8 126.7(5) . . ?
N8 C102 N7 107.6(5) . . ?
N11 C96 H96 111.1 . . ?
N11 C96 C95 103.2(5) . . ?
N25 C96 N11 116.0(5) . . ?
N25 C96 H96 111.1 . . ?
N25 C96 C95 103.8(5) . . ?
C95 C96 H96 111.1 . . ?
N19 C80 N20 108.4(5) . . ?
O40 C80 N20 125.5(6) . . ?
O40 C80 N19 126.1(6) . . ?
N27 C94 C93 103.4(5) . . ?
N27 C94 N13 114.8(5) . . ?
N27 C94 H94 111.5 . . ?
C93 C94 H94 111.5 . . ?
N13 C94 C93 103.7(4) . . ?
N13 C94 H94 111.5 . . ?
N5 C90 N19 115.0(5) . . ?
N5 C90 C89 104.5(5) . . ?
N5 C90 H90 111.2 . . ?
N19 C90 C89 103.2(5) . . ?
N19 C90 H90 111.2 . . ?
C89 C90 H90 111.2 . . ?
N26 C95 N12 115.1(5) . . ?
N26 C95 C96 102.7(5) . . ?
N26 C95 H95 111.7 . . ?
N12 C95 C96 103.2(4) . . ?
N12 C95 H95 111.7 . . ?
C96 C95 H95 111.7 . . ?
N18 C81 H81A 108.7 . . ?
N18 C81 H81B 108.7 . . ?
N19 C81 N18 114.2(5) . . ?
N19 C81 H81A 108.7 . . ?
N19 C81 H81B 108.7 . . ?
H81A C81 H81B 107.6 . . ?
N25 C75 N24 114.2(5) . . ?
N25 C75 H75A 108.7 . . ?
N25 C75 H75B 108.7 . . ?
N24 C75 H75A 108.7 . . ?
N24 C75 H75B 108.7 . . ?
H75A C75 H75B 107.6 . . ?
N21 C79 N20 114.0(5) . . ?
N21 C79 H79A 108.8 . . ?
N21 C79 H79B 108.8 . . ?
N20 C79 H79A 108.8 . . ?
N20 C79 H79B 108.8 . . ?
H79A C79 H79B 107.7 . . ?
N18 C91 H91 111.5 . . ?
N18 C91 C92 103.3(5) . . ?
N16 C91 N18 115.6(5) . . ?
N16 C91 H91 111.5 . . ?
N16 C91 C92 102.9(5) . . ?
C92 C91 H91 111.5 . . ?
N15 C107 H10E 109.0 . . ?
N15 C107 H10F 109.0 . . ?
N14 C107 N15 112.9(5) . . ?
N14 C107 H10E 109.0 . . ?
N14 C107 H10F 109.0 . . ?
H10E C107 H10F 107.8 . . ?
N5 C105 N16 113.9(5) . . ?
N5 C105 H10G 108.8 . . ?
N5 C105 H10H 108.8 . . ?
N16 C105 H10G 108.8 . . ?
N16 C105 H10H 108.8 . . ?
H10G C105 H10H 107.7 . . ?
N13 C109 H10I 108.6 . . ?
N13 C109 H10J 108.6 . . ?
N12 C109 N13 114.6(5) . . ?
N12 C109 H10I 108.6 . . ?
N12 C109 H10J 108.6 . . ?
H10I C109 H10J 107.6 . . ?
N17 C92 N15 116.1(5) . . ?
N17 C92 C91 102.6(5) . . ?
N17 C92 H92 111.5 . . ?
N15 C92 C91 103.0(5) . . ?
N15 C92 H92 111.5 . . ?
C91 C92 H92 111.5 . . ?
C100 N10 C97 113.8(5) . . ?
C100 N10 C99 122.9(5) . . ?
C97 N10 C99 122.8(5) . . ?
C87 N22 C77 121.0(5) . . ?
C78 N22 C87 113.0(5) . . ?
C78 N22 C77 121.4(5) . . ?
C76 N23 C98 112.3(5) . . ?
C76 N23 C77 121.5(5) . . ?
C77 N23 C98 122.8(5) . . ?
C102 N8 C101 121.8(5) . . ?
C102 N8 C87 112.6(5) . . ?
C87 N8 C101 124.8(5) . . ?
C100 N9 C101 122.6(5) . . ?
C100 N9 C98 113.2(5) . . ?
C98 N9 C101 122.0(5) . . ?
N10 C100 N9 106.7(5) . . ?
O44 C100 N10 126.6(6) . . ?
O44 C100 N9 126.7(5) . . ?
N24 C97 H97 111.5 . . ?
N24 C97 C98 103.1(5) . . ?
N10 C97 N24 115.9(5) . . ?
N10 C97 H97 111.5 . . ?
N10 C97 C98 102.6(5) . . ?
C98 C97 H97 111.5 . . ?
N8 C101 H10K 109.0 . . ?
N8 C101 H10L 109.0 . . ?
N9 C101 N8 112.8(5) . . ?
N9 C101 H10K 109.0 . . ?
N9 C101 H10L 109.0 . . ?
H10K C101 H10L 107.8 . . ?
N24 C76 N23 107.7(5) . . ?
O41 C76 N24 126.6(5) . . ?
O41 C76 N23 125.7(6) . . ?
N7 C88 N21 116.1(5) . . ?
N7 C88 H88 111.3 . . ?
N7 C88 C87 102.6(5) . . ?
N21 C88 H88 111.3 . . ?
N21 C88 C87 103.4(5) . . ?
C87 C88 H88 111.3 . . ?
N22 C87 C88 102.7(5) . . ?
N22 C87 H87 111.5 . . ?
N8 C87 N22 115.6(5) . . ?
N8 C87 C88 103.5(5) . . ?
N8 C87 H87 111.5 . . ?
C88 C87 H87 111.5 . . ?
N11 C99 N10 112.6(5) . . ?
N11 C99 H99A 109.1 . . ?
N11 C99 H99B 109.1 . . ?
N10 C99 H99A 109.1 . . ?
N10 C99 H99B 109.1 . . ?
H99A C99 H99B 107.8 . . ?
N12 C110 N11 108.9(5) . . ?
O45 C110 N11 125.2(5) . . ?
O45 C110 N12 125.8(6) . . ?
O42 C78 N21 125.3(6) . . ?
O42 C78 N22 127.2(6) . . ?
N22 C78 N21 107.5(5) . . ?
N23 C98 C97 102.6(5) . . ?
N23 C98 H98 111.6 . . ?
N9 C98 N23 115.4(5) . . ?
N9 C98 C97 103.2(5) . . ?
N9 C98 H98 111.6 . . ?
C97 C98 H98 111.6 . . ?
N22 C77 H77A 109.2 . . ?
N22 C77 H77B 109.2 . . ?
N23 C77 N22 112.2(5) . . ?
N23 C77 H77A 109.2 . . ?
N23 C77 H77B 109.2 . . ?
H77A C77 H77B 107.9 . . ?
H56A O56 H56B 104.4 . . ?
H54A O54 H54B 104.4 . . ?
H55C O55 H55D 104.4 . . ?

loop_
_geom_bond_atom_site_label_1
_geom_bond_atom_site_label_2
_geom_bond_distance
_geom_bond_site_symmetry_2
_geom_bond_publ_flag
U1 U2 3.7616(3) . ?
U1 O7 2.345(4) . ?
U1 O6 2.342(4) . ?
U1 O5 2.430(4) . ?
U1 O4 2.466(5) . ?
U1 O3 2.329(5) . ?
U1 O1 1.765(4) . ?
U1 O2 1.777(4) . ?
U2 O7 2.330(4) . ?
U2 O11 2.489(5) . ?
U2 O6 2.339(4) . ?
U2 O9 1.777(4) . ?
U2 O12 2.444(4) . ?
U2 O10 2.330(4) 4_576 ?
U2 O8 1.759(5) . ?
U3 O18 2.354(4) 3_567 ?
U3 O19 2.519(4) . ?
U3 O16 2.386(5) . ?
U3 O15 2.277(5) . ?
U3 O17 2.463(5) . ?
U3 O14 1.785(5) . ?
U3 O13 1.772(5) . ?
S2 O11 1.506(4) . ?
S2 O12 1.480(4) . ?
S2 O20 1.427(5) . ?
S2 O16 1.480(5) . ?
S1 O5 1.502(5) . ?
S1 O4 1.493(5) . ?
S1 O22 1.456(5) . ?
S1 O21 1.444(6) . ?
O28 C20 1.220(8) . ?
O10 U2 2.330(4) 4_575 ?
O10 C74 1.264(9) . ?
O18 U3 2.354(4) 3_567 ?
O18 C19 1.300(9) . ?
O19 C30 1.247(7) . ?
O23 C1 1.232(8) . ?
O24 C28 1.219(9) . ?
O27 C22 1.221(9) . ?
O3 C56 1.251(9) . ?
O30 C52 1.216(9) . ?
O34 C44 1.207(8) . ?
O25 C26 1.234(9) . ?
O33 C46 1.225(9) . ?
O29 C54 1.216(9) . ?
O15 C1 1.257(8) . ?
O36 C74 1.210(9) . ?
N33 C30 1.362(8) . ?
N33 C31 1.443(9) . ?
N33 C43 1.466(8) . ?
N31 C20 1.377(9) . ?
N31 C33 1.456(8) . ?
N31 C21 1.446(10) . ?
O17 H17A 0.8763 . ?
O17 H17B 0.8765 . ?
N46 C44 1.377(9) . ?
N46 C45 1.438(9) . ?
N46 C43 1.438(8) . ?
O51 H51C 0.8709 . ?
O51 H51D 0.8715 . ?
N45 C45 1.439(9) . ?
N45 C46 1.389(9) . ?
N45 C32 1.442(8) . ?
O26 C24 1.222(9) . ?
O49 H49C 0.8716 . ?
O49 H49D 0.8691 . ?
N36 C28 1.360(9) . ?
N36 C27 1.449(9) . ?
N36 C40 1.464(9) . ?
N4 C69 1.350(8) . ?
N4 C68 1.490(10) . ?
N4 C70 1.349(11) . ?
N1 C3 1.335(9) . ?
N1 C6 1.339(9) . ?
N1 C7 1.480(9) . ?
O31 C50 1.233(10) . ?
N37 C27 1.442(11) . ?
N37 C39 1.457(9) . ?
N37 C26 1.362(10) . ?
N44 C46 1.344(10) . ?
N44 C33 1.446(8) . ?
N44 C47 1.441(9) . ?
N32 C20 1.380(9) . ?
N32 C31 1.447(9) . ?
N32 C32 1.446(7) . ?
O32 C48 1.219(11) . ?
C73 C69 1.363(10) . ?
C73 C74 1.506(8) . ?
C73 C72 1.398(10) . ?
N34 C30 1.344(9) . ?
N34 C42 1.459(8) . ?
N34 C29 1.473(8) . ?
N2 C14 1.345(11) . ?
N2 C15 1.349(9) . ?
N2 C13 1.479(9) . ?
N38 C25 1.440(11) . ?
N38 C38 1.451(9) . ?
N38 C26 1.366(10) . ?
N51 C52 1.384(10) . ?
N51 C38 1.459(10) . ?
N51 C51 1.441(11) . ?
C25 H25A 0.9900 . ?
C25 H25B 0.9900 . ?
C25 N39 1.442(11) . ?
N47 C44 1.392(10) . ?
N47 C42 1.438(9) . ?
N47 C55 1.428(9) . ?
N50 C52 1.373(11) . ?
N50 C39 1.452(8) . ?
N50 C53 1.425(11) . ?
N48 C41 1.472(9) . ?
N48 C54 1.361(10) . ?
N48 C55 1.443(9) . ?
N35 C28 1.397(9) . ?
N35 C41 1.420(9) . ?
N35 C29 1.473(9) . ?
N3 C59 1.352(9) . ?
N3 C62 1.478(10) . ?
N3 C61 1.330(11) . ?
N30 C22 1.354(10) . ?
N30 C21 1.459(9) . ?
N30 C34 1.440(10) . ?
C69 H69 0.9500 . ?
C45 H45A 0.9900 . ?
C45 H45B 0.9900 . ?
N49 C40 1.433(10) . ?
N49 C54 1.371(9) . ?
N49 C53 1.462(10) . ?
C3 H3 0.9500 . ?
C3 C2 1.393(9) . ?
N39 C24 1.368(11) . ?
N39 C37 1.469(10) . ?
N52 C51 1.444(12) . ?
N52 C50 1.374(11) . ?
N52 C37 1.437(10) . ?
N43 C47 1.444(10) . ?
N43 C48 1.366(11) . ?
N43 C34 1.483(11) . ?
C66 H66A 0.9900 . ?
C66 H66B 0.9900 . ?
C66 C67 1.490(10) . ?
C66 C65 1.516(10) . ?
N40 C24 1.377(12) . ?
N40 C36 1.450(10) . ?
N40 C23 1.449(11) . ?
C67 H67A 0.9900 . ?
C67 H67B 0.9900 . ?
C67 C68 1.504(10) . ?
O57 C56 1.230(10) . ?
C64 H64A 0.9900 . ?
C64 H64B 0.9900 . ?
C64 C65 1.491(11) . ?
C64 C63 1.481(10) . ?
C65 H65A 0.9900 . ?
C65 H65B 0.9900 . ?
O35 C19 1.203(10) . ?
C63 H63A 0.9900 . ?
C63 H63B 0.9900 . ?
C63 C62 1.492(11) . ?
C59 H59 0.9500 . ?
C59 C57 1.374(10) . ?
C57 C58 1.378(11) . ?
C57 C56 1.505(9) . ?
C10 H10A 0.9900 . ?
C10 H10B 0.9900 . ?
C10 C9 1.522(10) . ?
C10 C11 1.538(10) . ?
C14 H14 0.9500 . ?
C14 C17 1.377(12) . ?
N41 C50 1.353(13) . ?
N41 C36 1.448(11) . ?
N41 C49 1.459(12) . ?
C1 C2 1.507(9) . ?
C16 C15 1.380(10) . ?
C16 C18 1.385(11) . ?
C16 C19 1.518(9) . ?
N29 C22 1.383(10) . ?
N29 C35 1.456(11) . ?
N29 C23 1.438(10) . ?
C31 H31A 0.9900 . ?
C31 H31B 0.9900 . ?
N42 C48 1.356(12) . ?
N42 C35 1.444(12) . ?
N42 C49 1.442(11) . ?
C2 C4 1.381(9) . ?
C32 H32 1.0000 . ?
C32 C33 1.557(10) . ?
C33 H33 1.0000 . ?
C6 H6 0.9500 . ?
C6 C5 1.376(12) . ?
C68 H68A 0.9900 . ?
C68 H68B 0.9900 . ?
C7 H7A 0.9900 . ?
C7 H7B 0.9900 . ?
C7 C8 1.524(10) . ?
C42 H42 1.0000 . ?
C42 C43 1.538(10) . ?
C47 H47A 0.9900 . ?
C47 H47B 0.9900 . ?
C41 H41 1.0000 . ?
C41 C40 1.548(10) . ?
C15 H15 0.9500 . ?
C9 H9A 0.9900 . ?
C9 H9B 0.9900 . ?
C9 C8 1.515(9) . ?
C27 H27A 0.9900 . ?
C27 H27B 0.9900 . ?
C39 H39 1.0000 . ?
C39 C38 1.534(13) . ?
O50 H50A 0.8703 . ?
O50 H50B 0.8698 . ?
C18 H18 0.9500 . ?
C18 C17 1.370(11) . ?
C40 H40 1.0000 . ?
C62 H62A 0.9900 . ?
C62 H62B 0.9900 . ?
C38 H38 1.0000 . ?
C13 H13A 0.9900 . ?
C13 H13B 0.9900 . ?
C13 C12 1.518(10) . ?
C53 H53A 0.9900 . ?
C53 H53B 0.9900 . ?
C21 H21A 0.9900 . ?
C21 H21B 0.9900 . ?
C43 H43 1.0000 . ?
C58 H58 0.9500 . ?
C58 C60 1.396(12) . ?
C51 H51A 0.9900 . ?
C51 H51B 0.9900 . ?
C17 H17 0.9500 . ?
C8 H8A 0.9900 . ?
C8 H8B 0.9900 . ?
C72 H72 0.9500 . ?
C72 C71 1.393(12) . ?
C55 H55A 0.9900 . ?
C55 H55B 0.9900 . ?
C35 H35 1.0000 . ?
C35 C34 1.550(11) . ?
C34 H34 1.0000 . ?
C36 H36 1.0000 . ?
C36 C37 1.540(14) . ?
C4 H4 0.9500 . ?
C4 C5 1.366(12) . ?
C70 H70 0.9500 . ?
C70 C71 1.353(13) . ?
C12 H12A 0.9900 . ?
C12 H12B 0.9900 . ?
C12 C11 1.507(10) . ?
C11 H11A 0.9900 . ?
C11 H11B 0.9900 . ?
C60 H60 0.9500 . ?
C60 C61 1.366(13) . ?
C23 H23A 0.9900 . ?
C23 H23B 0.9900 . ?
C5 H5 0.9500 . ?
C49 H49A 0.9900 . ?
C49 H49B 0.9900 . ?
C37 H37 1.0000 . ?
C29 H29A 0.9900 . ?
C29 H29B 0.9900 . ?
C61 H61 0.9500 . ?
C71 H71 0.9500 . ?
O37 C84 1.219(8) . ?
O48 C104 1.219(7) . ?
O39 C86 1.223(8) . ?
O38 C82 1.215(8) . ?
O47 C106 1.218(8) . ?
N6 C104 1.363(8) . ?
N6 C103 1.431(8) . ?
N6 C89 1.453(7) . ?
N18 C82 1.377(8) . ?
N18 C81 1.458(8) . ?
N18 C91 1.454(9) . ?
N28 C84 1.364(8) . ?
N28 C83 1.445(8) . ?
N28 C93 1.445(8) . ?
N17 C82 1.366(9) . ?
N17 C83 1.449(7) . ?
N17 C92 1.445(8) . ?
N27 C84 1.381(8) . ?
N27 C85 1.435(7) . ?
N27 C94 1.449(8) . ?
N26 C86 1.356(8) . ?
N26 C85 1.450(7) . ?
N26 C95 1.452(8) . ?
N15 C106 1.376(8) . ?
N15 C107 1.450(8) . ?
N15 C92 1.451(9) . ?
C104 N5 1.377(8) . ?
C86 N25 1.369(8) . ?
C106 N16 1.364(9) . ?
C85 H85A 0.9900 . ?
C85 H85B 0.9900 . ?
C83 H83A 0.9900 . ?
C83 H83B 0.9900 . ?
C93 H93 1.0000 . ?
C93 N14 1.455(7) . ?
C93 C94 1.536(8) . ?
N11 C96 1.461(7) . ?
N11 C99 1.459(7) . ?
N11 C110 1.365(8) . ?
N13 C108 1.379(8) . ?
N13 C94 1.450(7) . ?
N13 C109 1.447(8) . ?
N12 C95 1.453(8) . ?
N12 C109 1.442(8) . ?
N12 C110 1.357(8) . ?
N7 C103 1.443(7) . ?
N7 C102 1.377(8) . ?
N7 C88 1.446(8) . ?
N21 C79 1.438(8) . ?
N21 C88 1.453(7) . ?
N21 C78 1.379(8) . ?
N5 C90 1.447(8) . ?
N5 C105 1.443(8) . ?
N20 C89 1.452(7) . ?
N20 C80 1.369(8) . ?
N20 C79 1.444(8) . ?
N19 C80 1.357(9) . ?
N19 C90 1.460(7) . ?
N19 C81 1.429(8) . ?
N16 C91 1.450(8) . ?
N16 C105 1.452(8) . ?
N25 C96 1.443(8) . ?
N25 C75 1.433(8) . ?
N24 C75 1.454(7) . ?
N24 C97 1.444(8) . ?
N24 C76 1.363(8) . ?
N14 C108 1.365(8) . ?
N14 C107 1.447(8) . ?
C103 H10C 0.9900 . ?
C103 H10D 0.9900 . ?
C89 H89 1.0000 . ?
C89 C90 1.544(8) . ?
C108 O46 1.218(7) . ?
C102 O43 1.228(8) . ?
C102 N8 1.356(8) . ?
C96 H96 1.0000 . ?
C96 C95 1.550(9) . ?
C80 O40 1.223(8) . ?
C94 H94 1.0000 . ?
C90 H90 1.0000 . ?
C95 H95 1.0000 . ?
C81 H81A 0.9900 . ?
C81 H81B 0.9900 . ?
C75 H75A 0.9900 . ?
C75 H75B 0.9900 . ?
C79 H79A 0.9900 . ?
C79 H79B 0.9900 . ?
C91 H91 1.0000 . ?
C91 C92 1.556(9) . ?
C107 H10E 0.9900 . ?
C107 H10F 0.9900 . ?
C105 H10G 0.9900 . ?
C105 H10H 0.9900 . ?
C109 H10I 0.9900 . ?
C109 H10J 0.9900 . ?
C92 H92 1.0000 . ?
O45 C110 1.226(7) . ?
O42 C78 1.221(7) . ?
O41 C76 1.211(8) . ?
N10 C100 1.374(8) . ?
N10 C97 1.438(8) . ?
N10 C99 1.459(8) . ?
N22 C87 1.448(7) . ?
N22 C78 1.362(8) . ?
N22 C77 1.461(7) . ?
N23 C76 1.377(7) . ?
N23 C98 1.459(8) . ?
N23 C77 1.438(8) . ?
N8 C101 1.457(7) . ?
N8 C87 1.448(8) . ?
N9 C100 1.378(8) . ?
N9 C101 1.442(7) . ?
N9 C98 1.440(8) . ?
C100 O44 1.208(7) . ?
C97 H97 1.0000 . ?
C97 C98 1.565(8) . ?
C101 H10K 0.9900 . ?
C101 H10L 0.9900 . ?
C88 H88 1.0000 . ?
C88 C87 1.543(8) . ?
C87 H87 1.0000 . ?
C99 H99A 0.9900 . ?
C99 H99B 0.9900 . ?
C98 H98 1.0000 . ?
C77 H77A 0.9900 . ?
C77 H77B 0.9900 . ?
O56 H56A 0.8712 . ?
O56 H56B 0.8696 . ?
O54 H54A 0.8710 . ?
O54 H54B 0.8709 . ?
O55 H55C 0.8709 . ?
O55 H55D 0.8705 . ?

loop_
_geom_torsion_atom_site_label_1
_geom_torsion_atom_site_label_2
_geom_torsion_atom_site_label_3
_geom_torsion_atom_site_label_4
_geom_torsion
_geom_torsion_site_symmetry_1
_geom_torsion_site_symmetry_2
_geom_torsion_site_symmetry_3
_geom_torsion_site_symmetry_4
_geom_torsion_publ_flag
U1 O3 C56 O57 59.6(14) . . . . ?
U1 O3 C56 C57 -120.9(8) . . . . ?
U2 S2 O16 U3 101.4(5) . . . . ?
U2 O10 C74 O36 71.0(10) 4_575 . . . ?
U2 O10 C74 C73 -111.2(7) 4_575 . . . ?
U3 O18 C19 O35 -40.3(12) 3_567 . . . ?
U3 O18 C19 C16 144.0(5) 3_567 . . . ?
U3 O19 C30 N33 -101.2(6) . . . . ?
U3 O19 C30 N34 80.1(7) . . . . ?
U3 O15 C1 O23 -14(2) . . . . ?
U3 O15 C1 C2 168.3(15) . . . . ?
O11 S2 O12 U2 4.3(3) . . . . ?
O11 S2 O16 U3 44.6(6) . . . . ?
O12 S2 O11 U2 -4.2(2) . . . . ?
O12 S2 O16 U3 155.9(5) . . . . ?
O5 S1 O4 U1 -7.9(3) . . . . ?
O4 S1 O5 U1 8.0(3) . . . . ?
O22 S1 O5 U1 -109.4(3) . . . . ?
O22 S1 O4 U1 109.9(3) . . . . ?
O23 C1 C2 C3 178.0(6) . . . . ?
O23 C1 C2 C4 -6.2(10) . . . . ?
O20 S2 O11 U2 -124.2(3) . . . . ?
O20 S2 O12 U2 123.4(3) . . . . ?
O20 S2 O16 U3 -79.0(6) . . . . ?
O16 S2 O11 U2 110.2(3) . . . . ?
O16 S2 O12 U2 -110.4(2) . . . . ?
O15 C1 C2 C3 -3.9(10) . . . . ?
O15 C1 C2 C4 171.9(8) . . . . ?
O21 S1 O5 U1 127.1(3) . . . . ?
O21 S1 O4 U1 -126.6(3) . . . . ?
N45 C32 C33 N31 114.1(5) . . . . ?
N45 C32 C33 N44 -6.7(6) . . . . ?
N4 C70 C71 C72 -0.3(15) . . . . ?
N1 C3 C2 C1 178.6(6) . . . . ?
N1 C3 C2 C4 2.7(10) . . . . ?
N1 C6 C5 C4 1.3(15) . . . . ?
N1 C7 C8 C9 162.8(6) . . . . ?
N37 C39 C38 N38 -6.1(6) . . . . ?
N37 C39 C38 N51 114.0(5) . . . . ?
N32 C32 C33 N31 -6.8(6) . . . . ?
N32 C32 C33 N44 -127.6(5) . . . . ?
C73 C72 C71 C70 1.2(14) . . . . ?
C20 N31 C33 N44 123.6(6) . . . . ?
C20 N31 C33 C32 11.9(7) . . . . ?
C20 N31 C21 N30 -120.3(6) . . . . ?
C20 N32 C31 N33 107.0(7) . . . . ?
C20 N32 C32 N45 -112.1(6) . . . . ?
C20 N32 C32 C33 -0.2(7) . . . . ?
N34 C42 C43 N33 -2.0(7) . . . . ?
N34 C42 C43 N46 -124.0(5) . . . . ?
N2 C14 C17 C18 3.0(14) . . . . ?
N2 C13 C12 C11 177.0(7) . . . . ?
N38 C25 N39 C24 -117.6(7) . . . . ?
N38 C25 N39 C37 86.9(8) . . . . ?
C25 N38 C38 N51 78.6(8) . . . . ?
C25 N38 C38 C39 -169.0(6) . . . . ?
C25 N38 C26 O25 -4.4(11) . . . . ?
C25 N38 C26 N37 174.8(6) . . . . ?
C25 N39 C24 O26 10.5(11) . . . . ?
C25 N39 C24 N40 -165.9(6) . . . . ?
C25 N39 C37 N52 -80.4(9) . . . . ?
C25 N39 C37 C36 167.5(7) . . . . ?
N47 C42 C43 N33 118.7(5) . . . . ?
N47 C42 C43 N46 -3.2(6) . . . . ?
C44 N46 C45 N45 110.0(7) . . . . ?
C44 N46 C43 N33 -116.2(6) . . . . ?
C44 N46 C43 C42 -3.1(7) . . . . ?
C44 N47 C42 N34 120.6(6) . . . . ?
C44 N47 C42 C43 8.5(7) . . . . ?
C44 N47 C55 N48 -105.7(8) . . . . ?
N50 C39 C38 N38 -126.6(5) . . . . ?
N50 C39 C38 N51 -6.5(6) . . . . ?
N48 C41 C40 N36 -109.9(6) . . . . ?
N48 C41 C40 N49 12.5(7) . . . . ?
N35 C41 C40 N36 11.0(7) . . . . ?
N35 C41 C40 N49 133.4(6) . . . . ?
N3 C59 C57 C58 -0.9(11) . . . . ?
N3 C59 C57 C56 177.2(7) . . . . ?
C69 N4 C68 C67 -94.0(7) . . . . ?
C69 N4 C70 C71 -1.9(12) . . . . ?
C69 C73 C74 O10 -2.9(8) . . . . ?
C69 C73 C74 O36 175.1(6) . . . . ?
C69 C73 C72 C71 0.1(12) . . . . ?
C45 N46 C44 O34 -1.2(10) . . . . ?
C45 N46 C44 N47 176.4(6) . . . . ?
C45 N46 C43 N33 76.1(8) . . . . ?
C45 N46 C43 C42 -170.8(6) . . . . ?
C45 N45 C46 O33 12.0(10) . . . . ?
C45 N45 C46 N44 -168.0(6) . . . . ?
C45 N45 C32 N32 -80.4(7) . . . . ?
C45 N45 C32 C33 167.3(5) . . . . ?
C3 N1 C6 C5 0.6(13) . . . . ?
C3 N1 C7 C8 52.2(8) . . . . ?
C3 C2 C4 C5 -0.7(13) . . . . ?
C66 C67 C68 N4 176.7(6) . . . . ?
C30 N33 C31 N32 -120.2(6) . . . . ?
C30 N33 C43 N46 124.3(6) . . . . ?
C30 N33 C43 C42 11.1(7) . . . . ?
C30 N34 C42 N47 -120.4(7) . . . . ?
C30 N34 C42 C43 -7.8(7) . . . . ?
C30 N34 C29 N35 108.8(7) . . . . ?
N40 C36 C37 N39 -7.7(8) . . . . ?
N40 C36 C37 N52 -128.6(6) . . . . ?
C67 C66 C65 C64 174.9(7) . . . . ?
C52 N51 C38 N38 124.3(7) . . . . ?
C52 N51 C38 C39 12.2(7) . . . . ?
C52 N51 C51 N52 -124.6(7) . . . . ?
C52 N50 C39 N37 -113.4(8) . . . . ?
C52 N50 C39 C38 -1.1(7) . . . . ?
C52 N50 C53 N49 108.3(8) . . . . ?
C28 N36 C27 N37 116.0(7) . . . . ?
C28 N36 C40 N49 -126.0(7) . . . . ?
C28 N36 C40 C41 -13.1(8) . . . . ?
C28 N35 C41 N48 104.5(7) . . . . ?
C28 N35 C41 C40 -6.1(8) . . . . ?
C28 N35 C29 N34 -89.5(7) . . . . ?
C64 C63 C62 N3 -177.5(7) . . . . ?
C65 C66 C67 C68 176.9(7) . . . . ?
C65 C64 C63 C62 175.2(7) . . . . ?
C63 C64 C65 C66 -179.3(7) . . . . ?
C59 N3 C62 C63 -86.1(9) . . . . ?
C59 N3 C61 C60 -1.9(14) . . . . ?
C59 C57 C58 C60 -1.2(14) . . . . ?
C59 C57 C56 O3 10.3(11) . . . . ?
C59 C57 C56 O57 -170.2(8) . . . . ?
C57 C58 C60 C61 1.8(17) . . . . ?
C10 C9 C8 C7 175.8(6) . . . . ?
C14 N2 C15 C16 2.5(10) . . . . ?
C14 N2 C13 C12 71.7(9) . . . . ?
N41 C36 C37 N39 113.7(6) . . . . ?
N41 C36 C37 N52 -7.2(7) . . . . ?
C1 C2 C4 C5 -176.5(8) . . . . ?
C74 C73 C69 N4 178.7(5) . . . . ?
C74 C73 C72 C71 179.0(8) . . . . ?
C16 C18 C17 C14 -1.8(14) . . . . ?
N29 C35 C34 N30 1.6(9) . . . . ?
N29 C35 C34 N43 121.5(7) . . . . ?
C24 N39 C37 N52 121.9(8) . . . . ?
C24 N39 C37 C36 9.8(8) . . . . ?
C24 N40 C36 N41 -109.1(9) . . . . ?
C24 N40 C36 C37 3.7(8) . . . . ?
C24 N40 C23 N29 91.8(9) . . . . ?
C31 N33 C30 O19 7.7(10) . . . . ?
C31 N33 C30 N34 -173.5(6) . . . . ?
C31 N33 C43 N46 -79.0(8) . . . . ?
C31 N33 C43 C42 167.9(6) . . . . ?
C31 N32 C20 O28 -3.4(10) . . . . ?
C31 N32 C20 N31 177.2(5) . . . . ?
C31 N32 C32 N45 78.4(8) . . . . ?
C31 N32 C32 C33 -169.7(5) . . . . ?
N42 C35 C34 N30 -118.9(7) . . . . ?
N42 C35 C34 N43 0.9(8) . . . . ?
C46 N45 C45 N46 -119.2(7) . . . . ?
C46 N45 C32 N32 123.4(6) . . . . ?
C46 N45 C32 C33 11.1(6) . . . . ?
C46 N44 C33 N31 -111.4(7) . . . . ?
C46 N44 C33 C32 0.4(7) . . . . ?
C46 N44 C47 N43 107.0(8) . . . . ?
C2 C4 C5 C6 -1.3(15) . . . . ?
C32 N45 C45 N46 86.8(7) . . . . ?
C32 N45 C46 O33 168.6(6) . . . . ?
C32 N45 C46 N44 -11.4(7) . . . . ?
C32 N32 C20 O28 -172.9(6) . . . . ?
C32 N32 C20 N31 7.6(7) . . . . ?
C32 N32 C31 N33 -84.7(7) . . . . ?
C33 N31 C20 O28 168.0(6) . . . . ?
C33 N31 C20 N32 -12.6(7) . . . . ?
C33 N31 C21 N30 89.9(7) . . . . ?
C33 N44 C46 O33 -173.4(7) . . . . ?
C33 N44 C46 N45 6.5(8) . . . . ?
C33 N44 C47 N43 -83.4(9) . . . . ?
C6 N1 C3 C2 -2.7(10) . . . . ?
C6 N1 C7 C8 -126.2(7) . . . . ?
C68 N4 C69 C73 179.3(6) . . . . ?
C68 N4 C70 C71 -177.9(8) . . . . ?
C7 N1 C3 C2 178.9(6) . . . . ?
C7 N1 C6 C5 179.1(8) . . . . ?
C42 N34 C30 O19 -165.6(6) . . . . ?
C42 N34 C30 N33 15.6(8) . . . . ?
C42 N34 C29 N35 -91.4(8) . . . . ?
C42 N47 C44 O34 166.8(6) . . . . ?
C42 N47 C44 N46 -10.7(7) . . . . ?
C42 N47 C55 N48 86.5(9) . . . . ?
C47 N44 C46 O33 -2.9(11) . . . . ?
C47 N44 C46 N45 177.1(6) . . . . ?
C47 N44 C33 N31 78.0(8) . . . . ?
C47 N44 C33 C32 -170.3(6) . . . . ?
C47 N43 C48 O32 6.5(13) . . . . ?
C47 N43 C48 N42 -172.1(7) . . . . ?
C47 N43 C34 N30 -79.0(9) . . . . ?
C47 N43 C34 C35 169.8(7) . . . . ?
C41 N48 C54 O29 -168.8(8) . . . . ?
C41 N48 C54 N49 10.1(9) . . . . ?
C41 N48 C55 N47 -91.2(9) . . . . ?
C41 N35 C28 O24 175.3(7) . . . . ?
C41 N35 C28 N36 -1.9(8) . . . . ?
C41 N35 C29 N34 84.6(8) . . . . ?
C22 N30 C21 N31 107.8(8) . . . . ?
C22 N30 C34 N43 -116.6(8) . . . . ?
C22 N30 C34 C35 -6.2(10) . . . . ?
C22 N29 C35 N42 115.7(8) . . . . ?
C22 N29 C35 C34 3.2(10) . . . . ?
C22 N29 C23 N40 -98.8(9) . . . . ?
C15 N2 C14 C17 -3.4(12) . . . . ?
C15 N2 C13 C12 -103.4(8) . . . . ?
C15 C16 C18 C17 0.9(11) . . . . ?
C15 C16 C19 O18 172.6(6) . . . . ?
C15 C16 C19 O35 -3.4(11) . . . . ?
C9 C10 C11 C12 173.8(7) . . . . ?
C27 N36 C28 O24 -11.0(11) . . . . ?
C27 N36 C28 N35 166.0(6) . . . . ?
C27 N36 C40 N49 78.4(9) . . . . ?
C27 N36 C40 C41 -168.7(6) . . . . ?
C27 N37 C39 N50 -75.3(9) . . . . ?
C27 N37 C39 C38 172.4(6) . . . . ?
C27 N37 C26 O25 7.3(11) . . . . ?
C27 N37 C26 N38 -171.9(6) . . . . ?
C39 N37 C27 N36 84.1(8) . . . . ?
C39 N37 C26 O25 170.1(7) . . . . ?
C39 N37 C26 N38 -9.2(8) . . . . ?
C39 N50 C52 O30 -172.2(7) . . . . ?
C39 N50 C52 N51 8.8(8) . . . . ?
C39 N50 C53 N49 -91.1(8) . . . . ?
C18 C16 C15 N2 -1.2(10) . . . . ?
C18 C16 C19 O18 -6.2(10) . . . . ?
C18 C16 C19 O35 177.8(8) . . . . ?
C40 N36 C28 O24 -167.2(7) . . . . ?
C40 N36 C28 N35 9.9(8) . . . . ?
C40 N36 C27 N37 -90.4(8) . . . . ?
C40 N49 C54 O29 178.0(8) . . . . ?
C40 N49 C54 N48 -0.9(9) . . . . ?
C40 N49 C53 N50 79.6(10) . . . . ?
C62 N3 C59 C57 179.6(7) . . . . ?
C62 N3 C61 C60 -179.0(9) . . . . ?
C54 N48 C41 N35 -126.0(7) . . . . ?
C54 N48 C41 C40 -14.2(8) . . . . ?
C54 N48 C55 N47 110.0(8) . . . . ?
C54 N49 C40 N36 104.5(7) . . . . ?
C54 N49 C40 C41 -7.8(8) . . . . ?
C54 N49 C53 N50 -94.0(8) . . . . ?
C38 N38 C25 N39 -81.8(8) . . . . ?
C38 N38 C26 O25 -174.4(7) . . . . ?
C38 N38 C26 N37 4.8(8) . . . . ?
C38 N51 C52 O30 167.7(7) . . . . ?
C38 N51 C52 N50 -13.3(7) . . . . ?
C38 N51 C51 N52 89.1(8) . . . . ?
C13 N2 C14 C17 -178.5(8) . . . . ?
C13 N2 C15 C16 177.5(6) . . . . ?
C13 C12 C11 C10 179.2(7) . . . . ?
C53 N50 C52 O30 -9.8(11) . . . . ?
C53 N50 C52 N51 171.2(6) . . . . ?
C53 N50 C39 N37 84.2(9) . . . . ?
C53 N50 C39 C38 -163.6(6) . . . . ?
C53 N49 C40 N36 -69.6(9) . . . . ?
C53 N49 C40 C41 178.1(7) . . . . ?
C53 N49 C54 O29 -7.7(12) . . . . ?
C53 N49 C54 N48 173.5(7) . . . . ?
C21 N31 C20 O28 15.7(10) . . . . ?
C21 N31 C20 N32 -164.8(5) . . . . ?
C21 N31 C33 N44 -83.8(8) . . . . ?
C21 N31 C33 C32 164.5(5) . . . . ?
C21 N30 C22 O27 -5.1(13) . . . . ?
C21 N30 C22 N29 177.4(7) . . . . ?
C21 N30 C34 N43 74.9(10) . . . . ?
C21 N30 C34 C35 -174.8(7) . . . . ?
C26 N37 C27 N36 -115.0(7) . . . . ?
C26 N37 C39 N50 121.8(7) . . . . ?
C26 N37 C39 C38 9.5(7) . . . . ?
C26 N38 C25 N39 109.2(8) . . . . ?
C26 N38 C38 N51 -111.2(8) . . . . ?
C26 N38 C38 C39 1.1(7) . . . . ?
C43 N33 C30 O19 164.3(6) . . . . ?
C43 N33 C30 N34 -16.8(7) . . . . ?
C43 N33 C31 N32 86.2(7) . . . . ?
C43 N46 C44 O34 -169.1(6) . . . . ?
C43 N46 C44 N47 8.4(7) . . . . ?
C43 N46 C45 N45 -83.5(8) . . . . ?
C58 C57 C56 O3 -171.6(8) . . . . ?
C58 C57 C56 O57 7.9(13) . . . . ?
C58 C60 C61 N3 -0.3(17) . . . . ?
C51 N51 C52 O30 18.4(11) . . . . ?
C51 N51 C52 N50 -162.6(6) . . . . ?
C51 N51 C38 N38 -86.3(8) . . . . ?
C51 N51 C38 C39 161.6(6) . . . . ?
C51 N52 C50 O31 -0.5(12) . . . . ?
C51 N52 C50 N41 179.6(6) . . . . ?
C51 N52 C37 N39 74.9(9) . . . . ?
C51 N52 C37 C36 -173.4(7) . . . . ?
C56 C57 C58 C60 -179.3(9) . . . . ?
C48 N43 C47 N44 -105.7(8) . . . . ?
C48 N43 C34 N30 113.1(7) . . . . ?
C48 N43 C34 C35 1.9(9) . . . . ?
C48 N42 C35 N29 -115.7(8) . . . . ?
C48 N42 C35 C34 -3.5(10) . . . . ?
C48 N42 C49 N41 96.0(10) . . . . ?
C72 C73 C69 N4 -2.3(10) . . . . ?
C72 C73 C74 O10 178.2(6) . . . . ?
C72 C73 C74 O36 -3.9(10) . . . . ?
C55 N47 C44 O34 -2.4(11) . . . . ?
C55 N47 C44 N46 -179.9(6) . . . . ?
C55 N47 C42 N34 -70.4(9) . . . . ?
C55 N47 C42 C43 177.5(6) . . . . ?
C55 N48 C41 N35 73.6(9) . . . . ?
C55 N48 C41 C40 -174.7(6) . . . . ?
C55 N48 C54 O29 -7.6(13) . . . . ?
C55 N48 C54 N49 171.2(7) . . . . ?
C35 N29 C22 O27 175.2(8) . . . . ?
C35 N29 C22 N30 -7.2(10) . . . . ?
C35 N29 C23 N40 96.0(10) . . . . ?
C35 N42 C48 O32 -173.7(9) . . . . ?
C35 N42 C48 N43 4.9(10) . . . . ?
C35 N42 C49 N41 -83.2(12) . . . . ?
C34 N30 C22 O27 -173.9(8) . . . . ?
C34 N30 C22 N29 8.5(10) . . . . ?
C34 N30 C21 N31 -84.7(9) . . . . ?
C34 N43 C47 N44 87.7(9) . . . . ?
C34 N43 C48 O32 174.4(8) . . . . ?
C34 N43 C48 N42 -4.2(9) . . . . ?
C50 N52 C51 N51 103.1(8) . . . . ?
C50 N52 C37 N39 -109.1(8) . . . . ?
C50 N52 C37 C36 2.6(8) . . . . ?
C50 N41 C36 N40 123.1(8) . . . . ?
C50 N41 C36 C37 9.8(8) . . . . ?
C50 N41 C49 N42 -104.2(9) . . . . ?
C36 N40 C24 O26 -174.0(7) . . . . ?
C36 N40 C24 N39 2.4(8) . . . . ?
C36 N40 C23 N29 -79.7(10) . . . . ?
C36 N41 C50 O31 171.5(7) . . . . ?
C36 N41 C50 N52 -8.6(9) . . . . ?
C36 N41 C49 N42 97.7(10) . . . . ?
C70 N4 C69 C73 3.3(10) . . . . ?
C70 N4 C68 C67 82.0(9) . . . . ?
C11 C10 C9 C8 175.7(6) . . . . ?
C23 N40 C24 O26 13.5(11) . . . . ?
C23 N40 C24 N39 -170.2(6) . . . . ?
C23 N40 C36 N41 63.2(11) . . . . ?
C23 N40 C36 C37 176.0(7) . . . . ?
C23 N29 C22 O27 8.2(13) . . . . ?
C23 N29 C22 N30 -174.2(8) . . . . ?
C23 N29 C35 N42 -77.7(11) . . . . ?
C23 N29 C35 C34 169.8(8) . . . . ?
C49 N41 C50 O31 11.2(12) . . . . ?
C49 N41 C50 N52 -168.9(7) . . . . ?
C49 N41 C36 N40 -76.7(10) . . . . ?
C49 N41 C36 C37 170.1(6) . . . . ?
C49 N42 C48 O32 7.1(15) . . . . ?
C49 N42 C48 N43 -174.4(8) . . . . ?
C49 N42 C35 N29 63.5(11) . . . . ?
C49 N42 C35 C34 175.7(8) . . . . ?
C37 N39 C24 O26 168.4(7) . . . . ?
C37 N39 C24 N40 -8.0(8) . . . . ?
C37 N52 C51 N51 -81.3(9) . . . . ?
C37 N52 C50 O31 -176.7(7) . . . . ?
C37 N52 C50 N41 3.4(8) . . . . ?
C19 C16 C15 N2 179.9(6) . . . . ?
C19 C16 C18 C17 179.7(8) . . . . ?
C29 N34 C30 O19 -3.3(10) . . . . ?
C29 N34 C30 N33 177.9(6) . . . . ?
C29 N34 C42 N47 77.9(9) . . . . ?
C29 N34 C42 C43 -169.5(6) . . . . ?
C29 N35 C28 O24 -9.9(10) . . . . ?
C29 N35 C28 N36 173.0(6) . . . . ?
C29 N35 C41 N48 -69.9(10) . . . . ?
C29 N35 C41 C40 179.4(6) . . . . ?
C61 N3 C59 C57 2.5(12) . . . . ?
C61 N3 C62 C63 91.1(10) . . . . ?
O48 C104 N5 C90 172.7(5) . . . . ?
O48 C104 N5 C105 6.0(9) . . . . ?
O39 C86 N25 C96 -174.9(5) . . . . ?
O39 C86 N25 C75 4.8(9) . . . . ?
O47 C106 N16 C91 -173.5(6) . . . . ?
O47 C106 N16 C105 2.6(10) . . . . ?
N6 C104 N5 C90 -4.3(6) . . . . ?
N6 C104 N5 C105 -170.9(5) . . . . ?
N6 C89 C90 N5 3.0(5) . . . . ?
N6 C89 C90 N19 -117.7(5) . . . . ?
N18 C91 C92 N17 -8.1(6) . . . . ?
N18 C91 C92 N15 112.9(5) . . . . ?
N28 C93 N14 C108 -119.9(5) . . . . ?
N28 C93 N14 C107 79.4(7) . . . . ?
N28 C93 C94 N27 5.1(5) . . . . ?
N28 C93 C94 N13 125.2(5) . . . . ?
N26 C86 N25 C96 3.0(6) . . . . ?
N26 C86 N25 C75 -177.3(5) . . . . ?
N15 C106 N16 C91 7.1(7) . . . . ?
N15 C106 N16 C105 -176.9(6) . . . . ?
C82 N18 C81 N19 -113.8(6) . . . . ?
C82 N18 C91 N16 124.0(5) . . . . ?
C82 N18 C91 C92 12.4(6) . . . . ?
C82 N17 C83 N28 101.7(7) . . . . ?
C82 N17 C92 N15 -109.9(6) . . . . ?
C82 N17 C92 C91 1.6(6) . . . . ?
C104 N6 C103 N7 103.9(6) . . . . ?
C104 N6 C89 N20 -117.2(5) . . . . ?
C104 N6 C89 C90 -5.9(6) . . . . ?
C104 N5 C90 N19 113.0(5) . . . . ?
C104 N5 C90 C89 0.6(6) . . . . ?
C104 N5 C105 N16 -103.1(7) . . . . ?
C86 N26 C85 N27 -108.2(6) . . . . ?
C86 N26 C95 N12 117.7(5) . . . . ?
C86 N26 C95 C96 6.3(6) . . . . ?
C86 N25 C96 N11 -111.5(6) . . . . ?
C86 N25 C96 C95 0.9(6) . . . . ?
C86 N25 C75 N24 96.7(7) . . . . ?
C84 N28 C83 N17 -104.8(7) . . . . ?
C84 N28 C93 N14 112.6(6) . . . . ?
C84 N28 C93 C94 1.1(6) . . . . ?
C84 N27 C85 N26 113.9(6) . . . . ?
C84 N27 C94 C93 -9.9(5) . . . . ?
C84 N27 C94 N13 -122.2(5) . . . . ?
C106 N15 C107 N14 -115.5(6) . . . . ?
C106 N15 C92 N17 123.9(6) . . . . ?
C106 N15 C92 C91 12.6(7) . . . . ?
C106 N16 C91 N18 -111.0(6) . . . . ?
C106 N16 C91 C92 0.8(7) . . . . ?
C106 N16 C105 N5 100.4(7) . . . . ?
C85 N27 C84 O37 -10.2(8) . . . . ?
C85 N27 C84 N28 169.3(5) . . . . ?
C85 N27 C94 C93 -168.2(4) . . . . ?
C85 N27 C94 N13 79.6(6) . . . . ?
C85 N26 C86 O39 5.3(9) . . . . ?
C85 N26 C86 N25 -172.6(5) . . . . ?
C85 N26 C95 N12 -75.8(7) . . . . ?
C85 N26 C95 C96 172.8(5) . . . . ?
C83 N28 C84 O37 2.7(9) . . . . ?
C83 N28 C84 N27 -176.8(5) . . . . ?
C83 N28 C93 N14 -78.2(7) . . . . ?
C83 N28 C93 C94 170.4(5) . . . . ?
C83 N17 C82 O38 1.0(9) . . . . ?
C83 N17 C82 N18 178.7(5) . . . . ?
C83 N17 C92 N15 77.6(7) . . . . ?
C83 N17 C92 C91 -171.0(5) . . . . ?
C93 N28 C84 O37 172.2(5) . . . . ?
C93 N28 C84 N27 -7.3(6) . . . . ?
C93 N28 C83 N17 86.9(7) . . . . ?
C93 N14 C108 N13 7.2(7) . . . . ?
C93 N14 C108 O46 -172.2(6) . . . . ?
C93 N14 C107 N15 -89.9(7) . . . . ?
N11 C96 C95 N26 117.3(5) . . . . ?
N11 C96 C95 N12 -2.7(6) . . . . ?
N7 C102 N8 C101 177.0(5) . . . . ?
N7 C102 N8 C87 6.9(6) . . . . ?
N7 C88 C87 N22 111.8(5) . . . . ?
N7 C88 C87 N8 -8.9(5) . . . . ?
N21 C88 C87 N22 -9.4(6) . . . . ?
N21 C88 C87 N8 -130.0(5) . . . . ?
N20 C89 C90 N5 123.1(5) . . . . ?
N20 C89 C90 N19 2.5(5) . . . . ?
N16 C91 C92 N17 -128.7(5) . . . . ?
N16 C91 C92 N15 -7.7(6) . . . . ?
N25 C96 C95 N26 -4.1(5) . . . . ?
N25 C96 C95 N12 -124.1(5) . . . . ?
N24 C97 C98 N23 0.1(6) . . . . ?
N24 C97 C98 N9 120.5(5) . . . . ?
N14 C93 C94 N27 -114.3(5) . . . . ?
N14 C93 C94 N13 5.8(6) . . . . ?
C103 N6 C104 O48 1.5(9) . . . . ?
C103 N6 C104 N5 178.3(5) . . . . ?
C103 N6 C89 N20 70.9(7) . . . . ?
C103 N6 C89 C90 -177.8(5) . . . . ?
C103 N7 C102 O43 9.7(9) . . . . ?
C103 N7 C102 N8 -168.6(5) . . . . ?
C103 N7 C88 N21 -79.5(7) . . . . ?
C103 N7 C88 C87 168.5(5) . . . . ?
C89 N6 C104 O48 -170.3(5) . . . . ?
C89 N6 C104 N5 6.5(6) . . . . ?
C89 N6 C103 N7 -85.1(6) . . . . ?
C89 N20 C80 N19 -8.4(7) . . . . ?
C89 N20 C80 O40 169.9(6) . . . . ?
C89 N20 C79 N21 93.2(6) . . . . ?
C108 N13 C94 N27 110.0(6) . . . . ?
C108 N13 C94 C93 -2.1(6) . . . . ?
C108 N13 C109 N12 -102.2(7) . . . . ?
C108 N14 C107 N15 111.3(6) . . . . ?
C102 N7 C103 N6 -112.7(6) . . . . ?
C102 N7 C88 N21 125.8(5) . . . . ?
C102 N7 C88 C87 13.8(6) . . . . ?
C102 N8 C101 N9 106.4(6) . . . . ?
C102 N8 C87 N22 -109.8(6) . . . . ?
C102 N8 C87 C88 1.6(6) . . . . ?
C96 N11 C99 N10 93.2(6) . . . . ?
C96 N11 C110 N12 -7.6(7) . . . . ?
C96 N11 C110 O45 172.0(6) . . . . ?
C96 N25 C75 N24 -83.7(7) . . . . ?
C80 N20 C89 N6 114.0(6) . . . . ?
C80 N20 C89 C90 3.4(6) . . . . ?
C80 N20 C79 N21 -101.8(6) . . . . ?
C80 N19 C90 N5 -120.9(6) . . . . ?
C80 N19 C90 C89 -7.8(6) . . . . ?
C80 N19 C81 N18 111.2(7) . . . . ?
C94 N27 C84 O37 -168.6(5) . . . . ?
C94 N27 C84 N28 10.9(6) . . . . ?
C94 N27 C85 N26 -90.1(6) . . . . ?
C94 C93 N14 C108 -8.2(6) . . . . ?
C94 C93 N14 C107 -168.9(5) . . . . ?
C94 N13 C108 N14 -2.9(7) . . . . ?
C94 N13 C108 O46 176.5(6) . . . . ?
C94 N13 C109 N12 84.3(7) . . . . ?
C90 N5 C105 N16 91.8(7) . . . . ?
C90 N19 C80 N20 10.2(7) . . . . ?
C90 N19 C80 O40 -168.0(6) . . . . ?
C90 N19 C81 N18 -85.0(7) . . . . ?
C95 N26 C86 O39 171.8(5) . . . . ?
C95 N26 C86 N25 -6.1(6) . . . . ?
C95 N26 C85 N27 86.7(6) . . . . ?
C95 N12 C109 N13 -86.5(7) . . . . ?
C95 N12 C110 N11 5.7(7) . . . . ?
C95 N12 C110 O45 -173.9(6) . . . . ?
C81 N18 C82 O38 8.4(9) . . . . ?
C81 N18 C82 N17 -169.3(5) . . . . ?
C81 N18 C91 N16 -78.9(7) . . . . ?
C81 N18 C91 C92 169.5(5) . . . . ?
C81 N19 C80 N20 175.5(5) . . . . ?
C81 N19 C80 O40 -2.8(10) . . . . ?
C81 N19 C90 N5 73.6(7) . . . . ?
C81 N19 C90 C89 -173.2(5) . . . . ?
C75 N25 C96 N11 68.9(7) . . . . ?
C75 N25 C96 C95 -178.7(5) . . . . ?
C75 N24 C97 N10 -78.2(7) . . . . ?
C75 N24 C97 C98 170.5(5) . . . . ?
C75 N24 C76 O41 6.0(10) . . . . ?
C75 N24 C76 N23 -175.0(5) . . . . ?
C79 N21 C88 N7 69.5(7) . . . . ?
C79 N21 C88 C87 -179.0(5) . . . . ?
C79 N21 C78 O42 7.1(10) . . . . ?
C79 N21 C78 N22 -173.9(5) . . . . ?
C79 N20 C89 N6 -79.5(7) . . . . ?
C79 N20 C89 C90 169.9(5) . . . . ?
C79 N20 C80 N19 -174.8(5) . . . . ?
C79 N20 C80 O40 3.4(10) . . . . ?
C91 N18 C82 O38 165.8(6) . . . . ?
C91 N18 C82 N17 -11.9(6) . . . . ?
C91 N18 C81 N19 91.3(7) . . . . ?
C91 N16 C105 N5 -83.9(8) . . . . ?
C107 N15 C106 O47 8.1(10) . . . . ?
C107 N15 C106 N16 -172.4(5) . . . . ?
C107 N15 C92 N17 -76.5(7) . . . . ?
C107 N15 C92 C91 172.2(5) . . . . ?
C107 N14 C108 N13 167.9(5) . . . . ?
C107 N14 C108 O46 -11.5(9) . . . . ?
C105 N5 C90 N19 -80.3(7) . . . . ?
C105 N5 C90 C89 167.3(5) . . . . ?
C105 N16 C91 N18 72.9(7) . . . . ?
C105 N16 C91 C92 -175.4(5) . . . . ?
C109 N13 C108 N14 -177.2(5) . . . . ?
C109 N13 C108 O46 2.3(9) . . . . ?
C109 N13 C94 N27 -75.9(7) . . . . ?
C109 N13 C94 C93 172.1(5) . . . . ?
C109 N12 C95 N26 77.7(7) . . . . ?
C109 N12 C95 C96 -171.2(5) . . . . ?
C109 N12 C110 N11 175.3(5) . . . . ?
C109 N12 C110 O45 -4.3(10) . . . . ?
C92 N17 C82 O38 -171.7(6) . . . . ?
C92 N17 C82 N18 6.0(6) . . . . ?
C92 N17 C83 N28 -86.4(7) . . . . ?
C92 N15 C106 O47 167.9(6) . . . . ?
C92 N15 C106 N16 -12.7(7) . . . . ?
C92 N15 C107 N14 87.0(7) . . . . ?
O43 C102 N8 C101 -1.2(9) . . . . ?
O43 C102 N8 C87 -171.4(5) . . . . ?
N10 C97 C98 N23 -120.6(5) . . . . ?
N10 C97 C98 N9 -0.3(6) . . . . ?
C100 N10 C97 N24 -115.4(6) . . . . ?
C100 N10 C97 C98 -3.8(6) . . . . ?
C100 N10 C99 N11 102.0(6) . . . . ?
C100 N9 C101 N8 -113.7(6) . . . . ?
C100 N9 C98 N23 115.5(6) . . . . ?
C100 N9 C98 C97 4.3(6) . . . . ?
C97 N24 C75 N25 92.4(7) . . . . ?
C97 N24 C76 O41 170.3(6) . . . . ?
C97 N24 C76 N23 -10.7(7) . . . . ?
C97 N10 C100 N9 6.6(6) . . . . ?
C97 N10 C100 O44 -173.4(5) . . . . ?
C97 N10 C99 N11 -85.9(7) . . . . ?
C101 N8 C87 N22 80.4(7) . . . . ?
C101 N8 C87 C88 -168.2(5) . . . . ?
C101 N9 C100 N10 -169.9(5) . . . . ?
C101 N9 C100 O44 10.1(9) . . . . ?
C101 N9 C98 N23 -81.3(7) . . . . ?
C101 N9 C98 C97 167.6(5) . . . . ?
C76 N24 C75 N25 -104.9(7) . . . . ?
C76 N24 C97 N10 117.7(6) . . . . ?
C76 N24 C97 C98 6.4(6) . . . . ?
C76 N23 C98 N9 -118.1(6) . . . . ?
C76 N23 C98 C97 -6.6(6) . . . . ?
C76 N23 C77 N22 114.6(6) . . . . ?
C88 N7 C103 N6 94.7(6) . . . . ?
C88 N7 C102 O43 164.9(5) . . . . ?
C88 N7 C102 N8 -13.4(6) . . . . ?
C88 N21 C79 N20 -82.4(7) . . . . ?
C88 N21 C78 O42 -176.7(6) . . . . ?
C88 N21 C78 N22 2.4(7) . . . . ?
C87 N22 C78 N21 -9.4(7) . . . . ?
C87 N22 C78 O42 169.7(6) . . . . ?
C87 N22 C77 N23 86.7(6) . . . . ?
C87 N8 C101 N9 -84.7(7) . . . . ?
C99 N11 C96 N25 -77.0(7) . . . . ?
C99 N11 C96 C95 170.3(5) . . . . ?
C99 N11 C110 N12 -171.5(5) . . . . ?
C99 N11 C110 O45 8.1(9) . . . . ?
C99 N10 C100 N9 179.3(5) . . . . ?
C99 N10 C100 O44 -0.7(9) . . . . ?
C99 N10 C97 N24 71.9(7) . . . . ?
C99 N10 C97 C98 -176.5(5) . . . . ?
C110 N11 C96 N25 119.1(6) . . . . ?
C110 N11 C96 C95 6.3(6) . . . . ?
C110 N11 C99 N10 -104.7(6) . . . . ?
C110 N12 C95 N26 -112.7(6) . . . . ?
C110 N12 C95 C96 -1.6(6) . . . . ?
C110 N12 C109 N13 105.0(6) . . . . ?
C78 N21 C79 N20 93.4(7) . . . . ?
C78 N21 C88 N7 -106.8(6) . . . . ?
C78 N21 C88 C87 4.7(6) . . . . ?
C78 N22 C87 N8 123.7(5) . . . . ?
C78 N22 C87 C88 11.9(6) . . . . ?
C78 N22 C77 N23 -119.2(6) . . . . ?
C98 N23 C76 N24 10.8(7) . . . . ?
C98 N23 C76 O41 -170.3(6) . . . . ?
C98 N23 C77 N22 -87.9(6) . . . . ?
C98 N9 C100 N10 -6.7(6) . . . . ?
C98 N9 C100 O44 173.2(6) . . . . ?
C98 N9 C101 N8 84.6(7) . . . . ?
C77 N22 C87 N8 -80.2(7) . . . . ?
C77 N22 C87 C88 167.9(5) . . . . ?
C77 N22 C78 N21 -165.3(5) . . . . ?
C77 N22 C78 O42 13.7(9) . . . . ?
C77 N23 C76 N24 170.5(5) . . . . ?
C77 N23 C76 O41 -10.6(9) . . . . ?
C77 N23 C98 N9 82.5(7) . . . . ?
C77 N23 C98 C97 -166.0(5) . . . . ?

loop_
_smtbx_masks_void_nr
_smtbx_masks_void_average_x
_smtbx_masks_void_average_y
_smtbx_masks_void_average_z
_smtbx_masks_void_volume
_smtbx_masks_void_count_electrons
_smtbx_masks_void_content
1 0.114 0.174 0.113 222.8 76.0 ?
2 0.114 0.326 0.613 222.8 76.1 ?
3 -0.114 0.674 0.387 222.8 72.7 ?
4 -0.114 0.826 0.887 222.8 72.8 ?
5 0.246 -0.046 0.806 83.1 35.4 ?
6 0.246 0.546 0.306 83.1 38.3 ?
7 0.754 0.046 0.194 83.1 30.4 ?
8 0.754 0.454 0.694 83.1 27.5 ?
